data_7029773
loop_
_publ_author_name
'Constable, Edwin C'
'Housecroft, Catherine E'
'Neuburger, Markus'
'Sch\"onle, Jonas'
'Zampese, Jennifer A'

_publ_section_title
;
 The surprising lability of bis(2,2':6',2''-terpyridine)chromium(iii)
 complexes.
;
_journal_issue 19
_journal_name_full 'Dalton transactions (Cambridge, England : 2003)'
_journal_page_first 7227
_journal_page_last 7235
_journal_paper_doi 10.1039/c4dt00200h
_journal_volume 43
_journal_year 2014
_chemical_formula_moiety '2(C30 H22 Cr N6), 6(F6 P), 5(C2 H3 N)'
_chemical_formula_sum 'C70 H59 Cr2 F36 N17 P6'
_chemical_formula_weight 2112.16
_chemical_name_systematic
; 
 ? 
;
_space_group_crystal_system orthorhombic
_space_group_IT_number 61
_space_group_name_Hall '-P 2ac 2ab'
_space_group_name_H-M_alt 'P b c a'
_symmetry_space_group_name_Hall '-P 2ac 2ab'
_symmetry_space_group_name_H-M 'P b c a'
_atom_sites_solution_hydrogens geom
_audit_creation_method SHELXL-2013
_cell_angle_alpha 90
_cell_angle_beta 90
_cell_angle_gamma 90
_cell_formula_units_Z 16
_cell_length_a 22.0190(11)
_cell_length_b 32.5520(17)
_cell_length_c 47.334(3)
_cell_measurement_reflns_used 9929
_cell_measurement_temperature 123(2)
_cell_measurement_theta_max 68.32
_cell_measurement_theta_min 2.74
_cell_volume 33927(3)
_computing_cell_refinement 'Bruker SAINT'
_computing_data_collection 'Bruker APEX2'
_computing_data_reduction 'Bruker SAINT'
_computing_molecular_graphics 'Bruker SHELXTL'
_computing_publication_material 'Bruker SHELXTL'
_computing_structure_refinement 'SHELXL-2013 (Sheldrick, 2013)'
_computing_structure_solution 'SHELXS-97 (Sheldrick, 2008)'
_diffrn_ambient_temperature 123(2)
_diffrn_measured_fraction_theta_full 0.996
_diffrn_measured_fraction_theta_max 0.984
_diffrn_measurement_device_type 'Bruker APEX-II CCD'
_diffrn_measurement_method '\f and \w scans'
_diffrn_radiation_type CuK\a
_diffrn_radiation_wavelength 1.54178
_diffrn_reflns_av_R_equivalents 0.1091
_diffrn_reflns_av_unetI/netI 0.0790
_diffrn_reflns_Laue_measured_fraction_full 0.996
_diffrn_reflns_Laue_measured_fraction_max 0.984
_diffrn_reflns_limit_h_max 25
_diffrn_reflns_limit_h_min -23
_diffrn_reflns_limit_k_max 38
_diffrn_reflns_limit_k_min -38
_diffrn_reflns_limit_l_max 55
_diffrn_reflns_limit_l_min -56
_diffrn_reflns_number 161369
_diffrn_reflns_point_group_measured_fraction_full 0.996
_diffrn_reflns_point_group_measured_fraction_max 0.984
_diffrn_reflns_theta_full 66.500
_diffrn_reflns_theta_max 67.999
_diffrn_reflns_theta_min 2.596
_exptl_absorpt_coefficient_mu 4.390
_exptl_absorpt_correction_T_max 0.957
_exptl_absorpt_correction_T_min 0.689
_exptl_absorpt_correction_type multi-scan
_exptl_absorpt_process_details sadabs
_exptl_crystal_colour yellow
_exptl_crystal_density_diffrn 1.654
_exptl_crystal_description plate
_exptl_crystal_F_000 16960
_exptl_crystal_size_max 0.200
_exptl_crystal_size_mid 0.080
_exptl_crystal_size_min 0.010
_refine_ls_extinction_method none
_refine_ls_goodness_of_fit_ref 1.056
_refine_ls_hydrogen_treatment constr
_refine_ls_matrix_type full
_refine_ls_number_parameters 2406
_refine_ls_number_reflns 30417
_refine_ls_number_restraints 6
_refine_ls_restrained_S_all 1.056
_refine_ls_R_factor_all 0.1232
_refine_ls_R_factor_gt 0.0782
_refine_ls_shift/su_max 0.043
_refine_ls_shift/su_mean 0.000
_refine_ls_structure_factor_coef Fsqd
_refine_ls_weighting_details
; 
 w=1/[\s^2^(Fo^2^)+(0.0864P)^2^+119.5995P] 
 where P=(Fo^2^+2Fc^2^)/3 
;
_refine_ls_weighting_scheme calc
_refine_ls_wR_factor_gt 0.1973
_refine_ls_wR_factor_ref 0.2219
_reflns_Friedel_coverage 0.000
_reflns_number_gt 19918
_reflns_number_total 30417
_reflns_threshold_expression 'I > 2\s(I)'
_cod_data_source_file c4dt00200h2.cif
_cod_data_source_block js274
_cod_depositor_comments
;Adding full bibliography for
 ./tmp-cod-update-bibliographies-12899/cifs/7029773.cif.
;
_cod_database_code 7029773
_shelx_space_group_comment
; 
The symmetry employed for this shelxl refinement is uniquely defined 
by the following loop, which should always be used as a source of 
symmetry information in preference to the above space-group names. 
They are only intended as comments. 
;
_shelx_estimated_absorpt_t_min 0.474
_shelx_estimated_absorpt_t_max 0.957

loop_
_space_group_symop_operation_xyz
'x, y, z'
'-x+1/2, -y, z+1/2'
'-x, y+1/2, -z+1/2'
'x+1/2, -y+1/2, -z'
'-x, -y, -z'
'x-1/2, y, -z-1/2'
'x, -y-1/2, z-1/2'
'-x-1/2, y-1/2, z'

loop_
_atom_site_label
_atom_site_type_symbol
_atom_site_fract_x
_atom_site_fract_y
_atom_site_fract_z
_atom_site_U_iso_or_equiv
_atom_site_adp_type
_atom_site_occupancy
_atom_site_site_symmetry_order
_atom_site_calc_flag
_atom_site_refinement_flags_posn
_atom_site_refinement_flags_adp
_atom_site_refinement_flags_occupancy
_atom_site_disorder_assembly
_atom_site_disorder_group
Cr1A Cr 0.94041(3) 0.31821(2) 0.10883(2) 0.03009(16) Uani 1 1 d . . . . .
N1A N 0.98283(15) 0.27228(10) 0.08655(7) 0.0321(8) Uani 1 1 d . . . . .
N2A N 0.89683(15) 0.26896(10) 0.12300(7) 0.0311(8) Uani 1 1 d . . . . .
N3A N 0.87812(16) 0.34409(10) 0.13593(7) 0.0346(9) Uani 1 1 d . . . . .
N4A N 0.88792(15) 0.33636(10) 0.07551(7) 0.0319(8) Uani 1 1 d . . . . .
N5A N 0.98704(15) 0.36644(10) 0.09498(7) 0.0340(9) Uani 1 1 d . . . . .
N6A N 1.01102(17) 0.32067(12) 0.13738(7) 0.0388(9) Uani 1 1 d . . . . .
C1A C 1.02919(18) 0.27710(14) 0.06837(9) 0.0355(10) Uani 1 1 d . . . . .
H1AA H 1.0442 0.3039 0.0646 0.043 Uiso 1 1 calc R U . . .
C2A C 1.05547(18) 0.24385(13) 0.05503(9) 0.0354(10) Uani 1 1 d . . . . .
H2AA H 1.0888 0.2477 0.0426 0.042 Uiso 1 1 calc R U . . .
C3A C 1.0334(2) 0.20550(15) 0.05982(10) 0.0449(12) Uani 1 1 d . . . . .
H3AA H 1.0507 0.1826 0.0504 0.054 Uiso 1 1 calc R U . . .
C4A C 0.98571(19) 0.19974(14) 0.07843(10) 0.0397(11) Uani 1 1 d . . . . .
H4AA H 0.9702 0.1730 0.0820 0.048 Uiso 1 1 calc R U . . .
C5A C 0.96099(17) 0.23391(12) 0.09181(9) 0.0315(10) Uani 1 1 d . . . . .
C6A C 0.91262(18) 0.23155(12) 0.11328(9) 0.0315(10) Uani 1 1 d . . . . .
C7A C 0.88447(19) 0.19666(13) 0.12342(9) 0.0378(11) Uani 1 1 d . . . . .
H7AA H 0.8939 0.1703 0.1159 0.045 Uiso 1 1 calc R U . . .
C8A C 0.8423(2) 0.20105(14) 0.14478(10) 0.0426(12) Uani 1 1 d . . . . .
H8AA H 0.8244 0.1772 0.1529 0.051 Uiso 1 1 calc R U . . .
C9A C 0.82562(19) 0.23930(14) 0.15459(10) 0.0387(11) Uani 1 1 d . . . . .
H9AA H 0.7956 0.2421 0.1689 0.046 Uiso 1 1 calc R U . . .
C10A C 0.85392(18) 0.27372(13) 0.14298(9) 0.0330(10) Uani 1 1 d . . . . .
C11A C 0.8405(2) 0.31712(13) 0.14946(9) 0.0376(11) Uani 1 1 d . . . . .
C12A C 0.7942(2) 0.33028(16) 0.16631(11) 0.0494(13) Uani 1 1 d . . . . .
H12A H 0.7696 0.3111 0.1762 0.059 Uiso 1 1 calc R U . . .
C13A C 0.7835(3) 0.37203(17) 0.16873(12) 0.0634(16) Uani 1 1 d . . . . .
H13A H 0.7511 0.3818 0.1802 0.076 Uiso 1 1 calc R U . . .
C14A C 0.8198(3) 0.39923(16) 0.15455(12) 0.0578(15) Uani 1 1 d . . . . .
H14A H 0.8127 0.4280 0.1558 0.069 Uiso 1 1 calc R U . . .
C15A C 0.8670(2) 0.38391(14) 0.13840(10) 0.0464(13) Uani 1 1 d . . . . .
H15A H 0.8924 0.4027 0.1287 0.056 Uiso 1 1 calc R U . . .
C16A C 0.8349(2) 0.31967(13) 0.06752(9) 0.0384(11) Uani 1 1 d . . . . .
H16A H 0.8220 0.2949 0.0763 0.046 Uiso 1 1 calc R U . . .
C17A C 0.7985(2) 0.33704(15) 0.04720(10) 0.0433(12) Uani 1 1 d . . . . .
H17A H 0.7606 0.3250 0.0424 0.052 Uiso 1 1 calc R U . . .
C18A C 0.8181(2) 0.37234(15) 0.03393(10) 0.0481(13) Uani 1 1 d . . . . .
H18A H 0.7938 0.3848 0.0197 0.058 Uiso 1 1 calc R U . . .
C19A C 0.8730(2) 0.38953(14) 0.04137(10) 0.0430(12) Uani 1 1 d . . . . .
H19A H 0.8872 0.4138 0.0324 0.052 Uiso 1 1 calc R U . . .
C20A C 0.90673(19) 0.37088(12) 0.06204(9) 0.0330(10) Uani 1 1 d . . . . .
C21A C 0.96632(19) 0.38621(12) 0.07193(9) 0.0343(10) Uani 1 1 d . . . . .
C22A C 1.0014(2) 0.41753(13) 0.06010(11) 0.0453(12) Uani 1 1 d . . . . .
H22A H 0.9882 0.4314 0.0435 0.054 Uiso 1 1 calc R U . . .
C23A C 1.0552(2) 0.42787(14) 0.07290(11) 0.0483(13) Uani 1 1 d . . . . .
H23A H 1.0792 0.4494 0.0652 0.058 Uiso 1 1 calc R U . . .
C24A C 1.0751(2) 0.40738(14) 0.09684(11) 0.0479(13) Uani 1 1 d . . . . .
H24A H 1.1126 0.4144 0.1055 0.057 Uiso 1 1 calc R U . . .
C25A C 1.03905(19) 0.37656(13) 0.10776(9) 0.0368(11) Uani 1 1 d . . . . .
C26A C 1.0515(2) 0.35141(15) 0.13296(10) 0.0410(11) Uani 1 1 d . . . . .
C27A C 1.1013(2) 0.35720(17) 0.15055(11) 0.0516(14) Uani 1 1 d . . . . .
H27A H 1.1295 0.3787 0.1471 0.062 Uiso 1 1 calc R U . . .
C28A C 1.1086(3) 0.3310(2) 0.17304(12) 0.0689(18) Uani 1 1 d . . . . .
H28A H 1.1419 0.3348 0.1855 0.083 Uiso 1 1 calc R U . . .
C29A C 1.0689(3) 0.2996(2) 0.17768(12) 0.0757(19) Uani 1 1 d . . . . .
H29A H 1.0744 0.2812 0.1930 0.091 Uiso 1 1 calc R U . . .
C30A C 1.0200(2) 0.29530(18) 0.15920(11) 0.0566(15) Uani 1 1 d . . . . .
H30A H 0.9920 0.2735 0.1622 0.068 Uiso 1 1 calc R U . . .
Cr1C Cr 0.44227(3) 0.24117(2) 0.12176(2) 0.03538(17) Uani 1 1 d . . . . .
N1C N 0.48388(17) 0.27428(11) 0.08900(8) 0.0429(10) Uani 1 1 d . . . . .
N2C N 0.40004(16) 0.29559(12) 0.12366(8) 0.0433(10) Uani 1 1 d . U . . .
N3C N 0.38591(18) 0.23147(13) 0.15517(8) 0.0468(11) Uani 1 1 d . . . . .
N4C N 0.51456(17) 0.24976(11) 0.14884(8) 0.0402(9) Uani 1 1 d . . . . .
N5C N 0.48722(15) 0.18878(10) 0.11724(7) 0.0316(8) Uani 1 1 d . . . . .
N6C N 0.38684(15) 0.21037(10) 0.09418(7) 0.0336(8) Uani 1 1 d . . . . .
C1C C 0.5292(2) 0.26079(15) 0.07273(10) 0.0440(12) Uani 1 1 d . . . . .
H1CA H 0.5427 0.2332 0.0747 0.053 Uiso 1 1 calc R U . . .
C2C C 0.5574(2) 0.28599(17) 0.05288(11) 0.0517(14) Uani 1 1 d . . . . .
H2CA H 0.5901 0.2760 0.0417 0.062 Uiso 1 1 calc R U . . .
C3C C 0.5371(2) 0.32515(17) 0.04989(11) 0.0548(14) Uani 1 1 d . . . . .
H3CA H 0.5566 0.3428 0.0367 0.066 Uiso 1 1 calc R U . . .
C4C C 0.4896(2) 0.33969(15) 0.06524(10) 0.0469(13) Uani 1 1 d . . . . .
H4CA H 0.4745 0.3667 0.0625 0.056 Uiso 1 1 calc R U . . .
C5C C 0.4637(2) 0.31311(15) 0.08531(11) 0.0483(13) Uani 1 1 d . . . . .
C6C C 0.4152(2) 0.32430(14) 0.10425(10) 0.0430(11) Uani 1 1 d . U . . .
C7C C 0.3833(2) 0.36174(16) 0.10442(12) 0.0562(15) Uani 1 1 d . . . . .
H7CA H 0.3914 0.3826 0.0909 0.067 Uiso 1 1 calc R U . . .
C8C C 0.3399(2) 0.36698(17) 0.12516(13) 0.0610(16) Uani 1 1 d . . . . .
H8CA H 0.3188 0.3924 0.1258 0.073 Uiso 1 1 calc R U . . .
C9C C 0.3254(2) 0.33813(16) 0.14465(13) 0.0568(15) Uani 1 1 d . . . . .
H9CA H 0.2950 0.3428 0.1585 0.068 Uiso 1 1 calc R U . . .
C10C C 0.3579(2) 0.30086(16) 0.14332(11) 0.0493(13) Uani 1 1 d . . . . .
C11C C 0.3493(2) 0.26568(16) 0.16187(10) 0.0468(13) Uani 1 1 d . . . . .
C12C C 0.3116(3) 0.26364(18) 0.18446(13) 0.0627(16) Uani 1 1 d . . . . .
H12B H 0.2869 0.2865 0.1894 0.075 Uiso 1 1 calc R U . . .
C13C C 0.3093(3) 0.22799(19) 0.20024(12) 0.0630(16) Uani 1 1 d . . . . .
H13B H 0.2825 0.2266 0.2159 0.076 Uiso 1 1 calc R U . . .
C14C C 0.3444(3) 0.1946(2) 0.19400(13) 0.0701(18) Uani 1 1 d . . . . .
H14B H 0.3429 0.1701 0.2049 0.084 Uiso 1 1 calc R U . . .
C15C C 0.3833(2) 0.19861(17) 0.17014(11) 0.0540(14) Uani 1 1 d . . . . .
H15B H 0.4084 0.1760 0.1651 0.065 Uiso 1 1 calc R U . . .
C16C C 0.5229(2) 0.28143(15) 0.16629(11) 0.0518(13) Uani 1 1 d . . . . .
H16B H 0.4938 0.3030 0.1662 0.062 Uiso 1 1 calc R U . . .
C17C C 0.5710(2) 0.28417(17) 0.18418(12) 0.0586(15) Uani 1 1 d . . . . .
H17B H 0.5753 0.3071 0.1964 0.070 Uiso 1 1 calc R U . . .
C18C C 0.6140(2) 0.25286(15) 0.18430(10) 0.0477(13) Uani 1 1 d . . . . .
H18B H 0.6485 0.2545 0.1963 0.057 Uiso 1 1 calc R U . . .
C19C C 0.60603(19) 0.21953(14) 0.16687(9) 0.0390(11) Uani 1 1 d . . . . .
H19B H 0.6343 0.1975 0.1669 0.047 Uiso 1 1 calc R U . . .
C20C C 0.55604(19) 0.21877(13) 0.14924(9) 0.0360(10) Uani 1 1 d . . . . .
C21C C 0.54124(18) 0.18418(13) 0.13020(9) 0.0343(10) Uani 1 1 d . . . . .
C22C C 0.5771(2) 0.15066(14) 0.12431(11) 0.0457(12) Uani 1 1 d . . . . .
H22B H 0.6155 0.1476 0.1331 0.055 Uiso 1 1 calc R U . . .
C23C C 0.5564(2) 0.12162(14) 0.10549(12) 0.0516(14) Uani 1 1 d . . . . .
H23B H 0.5809 0.0984 0.1013 0.062 Uiso 1 1 calc R U . . .
C24C C 0.4999(2) 0.12612(14) 0.09259(11) 0.0481(13) Uani 1 1 d . . . . .
H24B H 0.4852 0.1060 0.0797 0.058 Uiso 1 1 calc R U . . .
C25C C 0.4655(2) 0.16056(12) 0.09894(9) 0.0357(10) Uani 1 1 d . . . . .
C26C C 0.40671(19) 0.17211(13) 0.08723(9) 0.0353(10) Uani 1 1 d . . . . .
C27C C 0.3719(2) 0.14660(14) 0.07036(10) 0.0441(12) Uani 1 1 d . . . . .
H27B H 0.3853 0.1195 0.0662 0.053 Uiso 1 1 calc R U . . .
C28C C 0.3178(2) 0.16081(15) 0.05971(11) 0.0469(13) Uani 1 1 d . . . . .
H28B H 0.2935 0.1435 0.0481 0.056 Uiso 1 1 calc R U . . .
C29C C 0.2988(2) 0.19992(15) 0.06575(10) 0.0426(12) Uani 1 1 d . . . . .
H29B H 0.2621 0.2103 0.0580 0.051 Uiso 1 1 calc R U . . .
C30C C 0.3337(2) 0.22386(14) 0.08319(10) 0.0419(12) Uani 1 1 d . . . . .
H30B H 0.3202 0.2508 0.0877 0.050 Uiso 1 1 calc R U . . .
P1 P 0.65692(6) 0.47759(5) 0.16586(3) 0.0514(3) Uani 1 1 d . . . . .
F10 F 0.58529(13) 0.47774(9) 0.16854(7) 0.0598(8) Uani 1 1 d . . . . .
F11 F 0.65566(13) 0.52603(9) 0.16077(6) 0.0575(8) Uani 1 1 d . . . . .
F12 F 0.66257(16) 0.48508(13) 0.19876(7) 0.0860(12) Uani 1 1 d . . . . .
F13 F 0.65908(18) 0.42942(11) 0.17101(7) 0.0923(12) Uani 1 1 d . . . . .
F14 F 0.65103(13) 0.46966(9) 0.13258(6) 0.0523(8) Uani 1 1 d . . . . .
F15 F 0.72963(14) 0.47891(14) 0.16236(7) 0.0867(13) Uani 1 1 d . . . . .
P2 P 0.47810(8) 0.46937(4) 0.05320(3) 0.0611(4) Uani 1 1 d . . . . .
F20 F 0.43674(17) 0.49899(10) 0.07232(7) 0.0741(10) Uani 1 1 d . . . . .
F21 F 0.51080(18) 0.45174(11) 0.08114(7) 0.0816(11) Uani 1 1 d . . . . .
F22 F 0.52970(19) 0.50401(12) 0.05154(8) 0.0949(13) Uani 1 1 d . . . . .
F23 F 0.44529(19) 0.48643(12) 0.02584(7) 0.0838(12) Uani 1 1 d . . . . .
F24 F 0.42787(15) 0.43451(9) 0.05568(9) 0.0804(12) Uani 1 1 d . . . . .
F25 F 0.52079(17) 0.43910(12) 0.03513(7) 0.0834(11) Uani 1 1 d . . . . .
Cr1B Cr 0.76294(3) 0.08492(2) 0.02043(2) 0.02825(15) Uani 1 1 d . . . . .
N1B N 0.66983(14) 0.08855(9) 0.01880(7) 0.0286(8) Uani 1 1 d . . . . .
N2B N 0.75149(15) 0.14389(9) 0.01208(7) 0.0310(8) Uani 1 1 d . . . . .
N3B N 0.85175(15) 0.10406(10) 0.01763(7) 0.0317(8) Uani 1 1 d . . . . .
N4B N 0.76233(14) 0.08860(10) 0.06392(7) 0.0288(8) Uani 1 1 d . . . . .
N5B N 0.78186(14) 0.02709(9) 0.03074(7) 0.0297(8) Uani 1 1 d . . . . .
N6B N 0.76748(14) 0.05822(10) -0.01855(7) 0.0295(8) Uani 1 1 d . . . . .
C1B C 0.6308(2) 0.05802(13) 0.02192(9) 0.0375(11) Uani 1 1 d . . . . .
H1BA H 0.6461 0.0311 0.0249 0.045 Uiso 1 1 calc R U . . .
C2B C 0.5685(2) 0.06370(14) 0.02099(10) 0.0408(11) Uani 1 1 d . . . . .
H2BA H 0.5415 0.0412 0.0234 0.049 Uiso 1 1 calc R U . . .
C3B C 0.5468(2) 0.10275(15) 0.01648(10) 0.0433(12) Uani 1 1 d . . . . .
H3BA H 0.5042 0.1074 0.0158 0.052 Uiso 1 1 calc R U . . .
C4B C 0.5860(2) 0.13526(14) 0.01293(10) 0.0408(11) Uani 1 1 d . . . . .
H4BA H 0.5712 0.1622 0.0096 0.049 Uiso 1 1 calc R U . . .
C5B C 0.6477(2) 0.12747(12) 0.01435(9) 0.0353(10) Uani 1 1 d . . . . .
C6B C 0.6948(2) 0.15945(12) 0.01092(9) 0.0334(10) Uani 1 1 d . . . . .
C7B C 0.6863(2) 0.20095(13) 0.00751(10) 0.0426(12) Uani 1 1 d . . . . .
H7BA H 0.6465 0.2122 0.0070 0.051 Uiso 1 1 calc R U . . .
C8B C 0.7364(2) 0.22592(13) 0.00489(10) 0.0450(12) Uani 1 1 d . . . . .
H8BA H 0.7310 0.2546 0.0020 0.054 Uiso 1 1 calc R U . . .
C9B C 0.7944(2) 0.20985(13) 0.00644(10) 0.0434(12) Uani 1 1 d . . . . .
H9BA H 0.8289 0.2273 0.0052 0.052 Uiso 1 1 calc R U . . .
C10B C 0.8014(2) 0.16817(13) 0.00988(9) 0.0358(10) Uani 1 1 d . . . . .
C11B C 0.8583(2) 0.14487(13) 0.01224(9) 0.0360(10) Uani 1 1 d . . . . .
C12B C 0.9152(2) 0.16222(14) 0.00902(10) 0.0425(12) Uani 1 1 d . . . . .
H12C H 0.9194 0.1908 0.0054 0.051 Uiso 1 1 calc R U . . .
C13B C 0.9659(2) 0.13733(15) 0.01119(10) 0.0468(13) Uani 1 1 d . . . . .
H13C H 1.0053 0.1487 0.0089 0.056 Uiso 1 1 calc R U . . .
C14B C 0.9592(2) 0.09611(16) 0.01671(10) 0.0449(12) Uani 1 1 d . . . . .
H14C H 0.9937 0.0788 0.0183 0.054 Uiso 1 1 calc R U . . .
C15B C 0.90090(19) 0.08026(14) 0.01988(9) 0.0377(11) Uani 1 1 d . . . . .
H15C H 0.8960 0.0518 0.0237 0.045 Uiso 1 1 calc R U . . .
C16B C 0.74832(19) 0.12126(12) 0.07990(10) 0.0364(11) Uani 1 1 d . . . . .
H16C H 0.7387 0.1464 0.0708 0.044 Uiso 1 1 calc R U . . .
C17B C 0.74733(19) 0.11996(13) 0.10875(9) 0.0378(11) Uani 1 1 d . . . . .
H17C H 0.7378 0.1438 0.1194 0.045 Uiso 1 1 calc R U . . .
C18B C 0.7604(2) 0.08331(15) 0.12215(10) 0.0432(12) Uani 1 1 d . . . . .
H18C H 0.7594 0.0815 0.1422 0.052 Uiso 1 1 calc R U . . .
C19B C 0.77463(19) 0.04954(13) 0.10609(10) 0.0389(11) Uani 1 1 d . . . . .
H19C H 0.7839 0.0241 0.1149 0.047 Uiso 1 1 calc R U . . .
C20B C 0.77542(17) 0.05269(12) 0.07732(9) 0.0325(10) Uani 1 1 d . . . . .
C21B C 0.7905(2) 0.01818(12) 0.05790(9) 0.0355(10) Uani 1 1 d . . . . .
C22B C 0.8148(3) -0.01964(15) 0.06547(11) 0.0536(14) Uani 1 1 d . . . . .
H22C H 0.8200 -0.0268 0.0848 0.064 Uiso 1 1 calc R U . . .
C23B C 0.8313(3) -0.04651(14) 0.04417(11) 0.0617(16) Uani 1 1 d . . . . .
H23C H 0.8488 -0.0723 0.0489 0.074 Uiso 1 1 calc R U . . .
C24B C 0.8225(2) -0.03642(14) 0.01587(11) 0.0490(13) Uani 1 1 d . . . . .
H24C H 0.8341 -0.0548 0.0012 0.059 Uiso 1 1 calc R U . . .
C25B C 0.79649(19) 0.00108(12) 0.00974(9) 0.0339(10) Uani 1 1 d . . . . .
C26B C 0.78557(18) 0.01775(12) -0.01859(9) 0.0322(10) Uani 1 1 d . . . . .
C27B C 0.79025(19) -0.00412(13) -0.04325(9) 0.0374(11) Uani 1 1 d . . . . .
H27C H 0.8028 -0.0320 -0.0428 0.045 Uiso 1 1 calc R U . . .
C28B C 0.7767(2) 0.01452(14) -0.06866(10) 0.0429(12) Uani 1 1 d . . . . .
H28C H 0.7797 -0.0003 -0.0859 0.051 Uiso 1 1 calc R U . . .
C29B C 0.7586(2) 0.05531(15) -0.06861(10) 0.0443(12) Uani 1 1 d . . . . .
H29C H 0.7487 0.0687 -0.0858 0.053 Uiso 1 1 calc R U . . .
C30B C 0.7552(2) 0.07622(13) -0.04323(10) 0.0392(11) Uani 1 1 d . . . . .
H30C H 0.7437 0.1044 -0.0434 0.047 Uiso 1 1 calc R U . . .
Cr1D Cr 0.06449(3) 0.01028(2) 0.22839(2) 0.03486(17) Uani 1 1 d . . . . .
N1D N -0.00751(16) 0.04963(11) 0.23006(8) 0.0395(9) Uani 1 1 d . . . . .
N2D N 0.07012(16) 0.03029(11) 0.26783(8) 0.0382(9) Uani 1 1 d . . . . .
N3D N 0.13605(18) -0.02401(12) 0.24284(8) 0.0442(10) Uani 1 1 d . . . . .
N4D N 0.00787(17) -0.03980(11) 0.22955(8) 0.0410(10) Uani 1 1 d . . . . .
N5D N 0.06756(16) -0.00859(11) 0.18870(7) 0.0360(9) Uani 1 1 d . . . . .
N6D N 0.12076(16) 0.05400(12) 0.21107(8) 0.0403(10) Uani 1 1 d . . . . .
C1D C -0.0500(2) 0.05540(14) 0.20991(11) 0.0476(13) Uani 1 1 d . . . . .
H1DA H -0.0467 0.0406 0.1927 0.057 Uiso 1 1 calc R U . . .
C2D C -0.0976(3) 0.08167(17) 0.21331(13) 0.0628(16) Uani 1 1 d . . . . .
H2DA H -0.1276 0.0844 0.1990 0.075 Uiso 1 1 calc R U . . .
C3D C -0.1014(3) 0.10385(19) 0.23758(16) 0.079(2) Uani 1 1 d . . . . .
H3DA H -0.1331 0.1234 0.2398 0.095 Uiso 1 1 calc R U . . .
C4D C -0.0596(3) 0.09835(18) 0.25923(14) 0.0677(17) Uani 1 1 d . . . . .
H4DA H -0.0629 0.1132 0.2764 0.081 Uiso 1 1 calc R U . . .
C5D C -0.0132(2) 0.07066(15) 0.25498(11) 0.0483(13) Uani 1 1 d . . . . .
C6D C 0.0330(2) 0.05961(14) 0.27655(11) 0.0450(12) Uani 1 1 d . . . . .
C7D C 0.0390(2) 0.07656(16) 0.30334(12) 0.0570(15) Uani 1 1 d . . . . .
H7DA H 0.0124 0.0975 0.3099 0.068 Uiso 1 1 calc R U . . .
C8D C 0.0855(3) 0.06154(17) 0.32012(11) 0.0574(15) Uani 1 1 d . . . . .
H8DA H 0.0905 0.0724 0.3386 0.069 Uiso 1 1 calc R U . . .
C9D C 0.1246(2) 0.03154(17) 0.31093(11) 0.0551(14) Uani 1 1 d . . . . .
H9DA H 0.1564 0.0218 0.3227 0.066 Uiso 1 1 calc R U . . .
C10D C 0.11660(19) 0.01571(14) 0.28394(9) 0.0408(11) Uani 1 1 d . . . . .
C11D C 0.1534(2) -0.01588(15) 0.26975(10) 0.0446(12) Uani 1 1 d . . . . .
C12D C 0.2031(2) -0.03543(19) 0.28181(12) 0.0618(16) Uani 1 1 d . . . . .
H12D H 0.2157 -0.0287 0.3004 0.074 Uiso 1 1 calc R U . . .
C13D C 0.2339(3) -0.0647(2) 0.26640(13) 0.0716(18) Uani 1 1 d . . . . .
H13D H 0.2670 -0.0791 0.2746 0.086 Uiso 1 1 calc R U . . .
C14D C 0.2166(3) -0.07261(17) 0.23967(12) 0.0607(15) Uani 1 1 d . . . . .
H14D H 0.2381 -0.0923 0.2288 0.073 Uiso 1 1 calc R U . . .
C15D C 0.1674(2) -0.05216(15) 0.22792(11) 0.0484(13) Uani 1 1 d . . . . .
H15D H 0.1556 -0.0581 0.2091 0.058 Uiso 1 1 calc R U . . .
C16D C -0.0242(2) -0.05183(16) 0.25218(12) 0.0530(14) Uani 1 1 d . . . . .
H16D H -0.0195 -0.0376 0.2696 0.064 Uiso 1 1 calc R U . . .
C17D C -0.0643(2) -0.08482(16) 0.25068(12) 0.0571(15) Uani 1 1 d . . . . .
H17D H -0.0870 -0.0930 0.2668 0.069 Uiso 1 1 calc R U . . .
C18D C -0.0704(2) -0.10542(16) 0.22544(12) 0.0553(14) Uani 1 1 d . . . . .
H18D H -0.0979 -0.1278 0.2239 0.066 Uiso 1 1 calc R U . . .
C19D C -0.0364(2) -0.09353(14) 0.20246(11) 0.0488(13) Uani 1 1 d . . . . .
H19D H -0.0394 -0.1080 0.1851 0.059 Uiso 1 1 calc R U . . .
C20D C 0.0018(2) -0.06043(13) 0.20490(10) 0.0399(11) Uani 1 1 d . . . . .
C21D C 0.0376(2) -0.04277(13) 0.18134(10) 0.0381(11) Uani 1 1 d . . . . .
C22D C 0.0416(2) -0.05741(15) 0.15379(11) 0.0461(13) Uani 1 1 d . . . . .
H22D H 0.0213 -0.0819 0.1483 0.055 Uiso 1 1 calc R U . . .
C23D C 0.0760(2) -0.03524(15) 0.13455(10) 0.0451(12) Uani 1 1 d . . . . .
H23D H 0.0783 -0.0443 0.1155 0.054 Uiso 1 1 calc R U . . .
C24D C 0.1068(2) -0.00033(14) 0.14259(10) 0.0431(12) Uani 1 1 d . . . . .
H24D H 0.1303 0.0146 0.1293 0.052 Uiso 1 1 calc R U . . .
C25D C 0.1031(2) 0.01255(14) 0.17011(10) 0.0409(11) Uani 1 1 d . . . . .
C26D C 0.1339(2) 0.04763(14) 0.18322(10) 0.0419(12) Uani 1 1 d . . . . .
C27D C 0.1739(2) 0.07323(16) 0.16888(11) 0.0512(14) Uani 1 1 d . . . . .
H27D H 0.1835 0.0681 0.1496 0.061 Uiso 1 1 calc R U . . .
C28D C 0.1994(3) 0.10620(17) 0.18294(11) 0.0578(15) Uani 1 1 d . . . . .
H28D H 0.2263 0.1243 0.1733 0.069 Uiso 1 1 calc R U . . .
C29D C 0.1857(3) 0.11255(16) 0.21105(12) 0.0565(15) Uani 1 1 d . . . . .
H29D H 0.2032 0.1349 0.2211 0.068 Uiso 1 1 calc R U . . .
C30D C 0.1458(2) 0.08580(15) 0.22448(11) 0.0501(13) Uani 1 1 d . . . . .
H30D H 0.1361 0.0903 0.2438 0.060 Uiso 1 1 calc R U . . .
P5 P 0.44904(5) 0.21238(3) 0.00515(2) 0.0350(3) Uani 1 1 d . . . . .
F50 F 0.42614(13) 0.24807(8) 0.02560(6) 0.0538(8) Uani 1 1 d . . . . .
F51 F 0.47123(12) 0.18663(8) 0.03209(6) 0.0498(7) Uani 1 1 d . . . . .
F52 F 0.51500(12) 0.23271(9) 0.00354(6) 0.0518(7) Uani 1 1 d . . . . .
F53 F 0.42815(12) 0.23866(8) -0.02177(6) 0.0495(7) Uani 1 1 d . . . . .
F54 F 0.38422(13) 0.19170(10) 0.00650(7) 0.0611(9) Uani 1 1 d . . . . .
F55 F 0.47249(13) 0.17660(8) -0.01547(6) 0.0513(7) Uani 1 1 d . . . . .
P6 P 0.37969(6) 0.03862(4) 0.02836(3) 0.0441(3) Uani 1 1 d . . . . .
F60 F 0.32866(14) 0.05404(10) 0.04982(7) 0.0686(9) Uani 1 1 d . . . . .
F61 F 0.42756(16) 0.04131(13) 0.05269(9) 0.0941(13) Uani 1 1 d . . . . .
F62 F 0.39437(17) 0.08543(9) 0.02122(7) 0.0759(10) Uani 1 1 d . . . . .
F63 F 0.32924(15) 0.03804(10) 0.00393(7) 0.0652(9) Uani 1 1 d . . . . .
F64 F 0.36212(15) -0.00766(9) 0.03488(7) 0.0665(9) Uani 1 1 d . . . . .
F65 F 0.42787(14) 0.02618(11) 0.00524(9) 0.0867(12) Uani 1 1 d . . . . .
P7 P 0.61024(6) -0.00004(4) 0.09602(3) 0.0479(3) Uani 1 1 d . . . . .
F70 F 0.5476(2) 0.02309(15) 0.09314(14) 0.0768(18) Uani 0.648(4) 1 d . . P A 1
F71 F 0.64340(13) 0.04018(9) 0.08415(7) 0.0578(8) Uani 1 1 d . . . . .
F72 F 0.6194(3) 0.01721(19) 0.12589(11) 0.088(2) Uani 0.648(4) 1 d . . P A 1
F73 F 0.57513(16) -0.03992(9) 0.10818(7) 0.0705(10) Uani 1 1 d . . . . .
F74 F 0.6012(3) -0.01608(15) 0.06373(10) 0.0780(17) Uani 0.648(4) 1 d . . P A 1
F75 F 0.6741(2) -0.02248(16) 0.09715(17) 0.101(2) Uani 0.648(4) 1 d . . P A 1
F70' F 0.5696(5) 0.0276(3) 0.1181(3) 0.106(4) Uani 0.352(4) 1 d . . P A 2
F72' F 0.6541(5) -0.0044(4) 0.1238(2) 0.085(4) Uani 0.352(4) 1 d . . P A 2
F74' F 0.5604(5) 0.0032(4) 0.0751(2) 0.107(4) Uani 0.352(4) 1 d . . P A 2
F75' F 0.6455(7) -0.0282(4) 0.0799(3) 0.140(5) Uani 0.352(4) 1 d . . P A 2
P10 P 0.22715(6) 0.45510(5) 0.16018(3) 0.0587(4) Uani 1 1 d . . . . .
F100 F 0.1929(2) 0.43232(16) 0.18450(10) 0.1287(17) Uani 1 1 d . . . . .
F101 F 0.2483(2) 0.48853(11) 0.18155(9) 0.0991(14) Uani 1 1 d . . . . .
F102 F 0.1682(2) 0.4758(2) 0.15223(12) 0.174(3) Uani 1 1 d . . . . .
F103 F 0.2099(2) 0.42057(18) 0.13809(11) 0.1674(19) Uani 1 1 d . . . . .
F104 F 0.2881(2) 0.43162(14) 0.16799(9) 0.1122(15) Uani 1 1 d . . . . .
F105 F 0.26284(18) 0.47657(18) 0.13556(8) 0.1331(19) Uani 1 1 d . . . . .
P11 P 0.20326(6) 0.31209(4) 0.25001(3) 0.0473(3) Uani 1 1 d . . . . .
F110 F 0.13355(14) 0.30218(10) 0.25593(8) 0.0713(10) Uani 1 1 d . . . . .
F111 F 0.18234(15) 0.35333(10) 0.23519(7) 0.0724(10) Uani 1 1 d . . . . .
F112 F 0.2064(2) 0.33548(13) 0.27894(8) 0.1069(14) Uani 1 1 d . . . . .
F113 F 0.22240(17) 0.27085(11) 0.26501(9) 0.0935(12) Uani 1 1 d . . . . .
F114 F 0.19713(17) 0.28838(13) 0.22076(8) 0.0868(12) Uani 1 1 d . . . . .
F115 F 0.27200(16) 0.32083(13) 0.24319(11) 0.1041(15) Uani 1 1 d . . . . .
P12 P 0.01865(8) 0.15128(5) 0.16870(3) 0.0673(4) Uani 1 1 d . . . . .
F120 F -0.05116(18) 0.13660(12) 0.16575(9) 0.0931(12) Uani 1 1 d . . . . .
F121 F -0.0040(2) 0.19567(12) 0.17592(10) 0.1025(15) Uani 1 1 d . . . . .
F122 F 0.0188(2) 0.13966(13) 0.20135(8) 0.1158(15) Uani 1 1 d . . . . .
F123 F 0.0368(2) 0.10453(14) 0.16340(12) 0.1418(18) Uani 1 1 d . . . . .
F124 F 0.01819(18) 0.16207(19) 0.13657(8) 0.1255(19) Uani 1 1 d . . . . .
F125 F 0.08629(17) 0.16559(15) 0.17203(9) 0.1063(15) Uani 1 1 d . . . . .
P8 P 0.16537(5) 0.15172(3) 0.01293(3) 0.0374(3) Uani 1 1 d . . . . .
F80 F 0.10549(12) 0.12433(10) 0.01721(6) 0.0583(8) Uani 1 1 d . . . . .
F81 F 0.16715(12) 0.13770(8) -0.01953(6) 0.0479(7) Uani 1 1 d . . . . .
F82 F 0.16279(12) 0.16575(9) 0.04528(6) 0.0483(7) Uani 1 1 d . . . . .
F83 F 0.12412(14) 0.19021(9) 0.00453(6) 0.0628(9) Uani 1 1 d . . . . .
F84 F 0.20624(12) 0.11321(7) 0.02132(6) 0.0474(7) Uani 1 1 d . . . . .
F85 F 0.22529(12) 0.17827(7) 0.00856(6) 0.0467(7) Uani 1 1 d . . . . .
P9 P 0.20194(6) 0.31590(4) 0.07842(3) 0.0436(3) Uani 1 1 d . . . . .
F90 F 0.14189(12) 0.30670(9) 0.09625(6) 0.0527(8) Uani 1 1 d . . . . .
F91 F 0.19439(13) 0.27275(8) 0.06246(6) 0.0519(8) Uani 1 1 d . . . . .
F92 F 0.24147(13) 0.29416(9) 0.10237(7) 0.0570(8) Uani 1 1 d . . . . .
F93 F 0.20921(14) 0.35871(8) 0.09433(7) 0.0590(8) Uani 1 1 d . . . . .
F94 F 0.16131(15) 0.33753(9) 0.05455(7) 0.0649(9) Uani 1 1 d . . . . .
F95 F 0.26182(14) 0.32513(9) 0.06051(7) 0.0691(9) Uani 1 1 d . . . . .
P3 P 0.69934(6) 0.24332(4) 0.09445(3) 0.0425(3) Uani 1 1 d . . . . .
F30 F 0.63782(12) 0.26246(8) 0.10678(6) 0.0489(7) Uani 1 1 d . . . . .
F31 F 0.66089(14) 0.20841(9) 0.07837(7) 0.0592(8) Uani 1 1 d . . . . .
F32 F 0.69458(13) 0.27202(8) 0.06738(6) 0.0550(8) Uani 1 1 d . . . . .
F33 F 0.73756(13) 0.27807(8) 0.11059(6) 0.0541(8) Uani 1 1 d . . . . .
F34 F 0.70439(12) 0.21408(8) 0.12159(6) 0.0506(7) Uani 1 1 d . . . . .
F35 F 0.76122(13) 0.22407(9) 0.08264(7) 0.0584(8) Uani 1 1 d . . . . .
P4 P 0.72553(5) 0.13902(4) 0.20519(3) 0.0412(3) Uani 1 1 d . . . . .
F40 F 0.66207(12) 0.14646(10) 0.22033(6) 0.0615(9) Uani 1 1 d . . . . .
F41 F 0.69101(13) 0.12918(9) 0.17621(6) 0.0519(8) Uani 1 1 d . . . . .
F42 F 0.72876(13) 0.18634(8) 0.19679(7) 0.0563(8) Uani 1 1 d . . . . .
F43 F 0.76023(13) 0.14906(10) 0.23421(6) 0.0575(8) Uani 1 1 d . . . . .
F44 F 0.72289(14) 0.09150(9) 0.21369(7) 0.0630(9) Uani 1 1 d . . . . .
F45 F 0.78899(12) 0.13152(10) 0.19009(6) 0.0605(8) Uani 1 1 d . . . . .
N10 N 0.90816(19) 0.10591(13) 0.08600(10) 0.0531(12) Uani 1 1 d . . . . .
C10 C 0.9288(2) 0.07987(15) 0.09935(10) 0.0457(12) Uani 1 1 d . . . . .
C11 C 0.9539(3) 0.04707(17) 0.11622(13) 0.0624(16) Uani 1 1 d . . . . .
H11A H 0.9777 0.0587 0.1318 0.094 Uiso 1 1 calc R U . . .
H11B H 0.9802 0.0299 0.1044 0.094 Uiso 1 1 calc R U . . .
H11C H 0.9208 0.0303 0.1239 0.094 Uiso 1 1 calc R U . . .
N100 N 0.5491(3) 0.36247(16) 0.13253(11) 0.0749(16) Uani 1 1 d . . . . .
C100 C 0.5933(3) 0.36468(16) 0.12130(12) 0.0633(16) Uani 1 1 d . . . . .
C101 C 0.6510(3) 0.36710(19) 0.10600(15) 0.082(2) Uani 1 1 d . . . . .
H10A H 0.6804 0.3483 0.1146 0.124 Uiso 1 1 calc R U . . .
H10B H 0.6666 0.3953 0.1069 0.124 Uiso 1 1 calc R U . . .
H10C H 0.6445 0.3594 0.0862 0.124 Uiso 1 1 calc R U . . .
N200 N 0.4167(3) 0.1007(2) 0.15647(15) 0.123(2) Uani 1 1 d . . . . .
C200 C 0.3818(4) 0.0870(2) 0.14268(17) 0.100(3) Uani 1 1 d . . . . .
C201 C 0.3298(5) 0.0717(3) 0.1230(2) 0.156(4) Uani 1 1 d . . . . .
H20A H 0.3033 0.0948 0.1181 0.235 Uiso 1 1 calc R U . . .
H20B H 0.3062 0.0505 0.1328 0.235 Uiso 1 1 calc R U . . .
H20C H 0.3474 0.0601 0.1057 0.235 Uiso 1 1 calc R U . . .
C300 C 0.2169(3) 0.1896(3) 0.12807(15) 0.118(2) Uani 1 1 d . . . . .
N300 N 0.2586(3) 0.1790(3) 0.13726(14) 0.139(3) Uani 1 1 d . . . . .
C301 C 0.1606(4) 0.2045(3) 0.11588(17) 0.121(3) Uani 1 1 d . . . . .
H30E H 0.1290 0.1835 0.1180 0.182 Uiso 1 1 calc R U . . .
H30F H 0.1668 0.2104 0.0958 0.182 Uiso 1 1 calc R U . . .
H30G H 0.1481 0.2297 0.1256 0.182 Uiso 1 1 calc R U . . .
N400 N 0.1889(3) 0.07606(18) 0.09884(11) 0.0802(17) Uani 1 1 d . . . . .
C400 C 0.1413(3) 0.08674(19) 0.09066(12) 0.0756(19) Uani 1 1 d . . . . .
C401 C 0.0818(3) 0.0994(2) 0.08302(18) 0.096(2) Uani 1 1 d . . . . .
H40A H 0.0590 0.0757 0.0760 0.144 Uiso 1 1 calc R U . . .
H40B H 0.0843 0.1203 0.0682 0.144 Uiso 1 1 calc R U . . .
H40C H 0.0612 0.1108 0.0996 0.144 Uiso 1 1 calc R U . . .
N500 N 0.0820(4) -0.1569(3) 0.2043(2) 0.165(4) Uani 1 1 d . . . . .
C500 C 0.0879(3) -0.1496(2) 0.2280(2) 0.116(3) Uani 1 1 d . . . . .
C501 C 0.0936(4) -0.1394(2) 0.2606(2) 0.118(3) Uani 1 1 d . . . . .
H50A H 0.1365 -0.1399 0.2662 0.178 Uiso 1 1 calc R U . . .
H50B H 0.0711 -0.1599 0.2716 0.178 Uiso 1 1 calc R U . . .
H50C H 0.0767 -0.1121 0.2643 0.178 Uiso 1 1 calc R U . . .
N600 N 0.0408(4) -0.0656(3) 0.31512(19) 0.155(4) Uani 1 1 d . . . . .
C600 C 0.0095(4) -0.0453(4) 0.32847(19) 0.138(4) Uani 1 1 d . . . . .
C601 C -0.0273(4) -0.0191(3) 0.34504(19) 0.160(4) Uani 1 1 d . . . . .
H60A H -0.0017 0.0016 0.3542 0.240 Uiso 1 1 calc R U . . .
H60B H -0.0485 -0.0352 0.3595 0.240 Uiso 1 1 calc R U . . .
H60C H -0.0571 -0.0054 0.3329 0.240 Uiso 1 1 calc R U . . .
C700 C -0.0914(4) 0.2472(3) 0.2167(2) 0.114(3) Uani 1 1 d . . . . .
N700 N -0.0687(4) 0.2775(3) 0.2108(2) 0.177(3) Uani 1 1 d . . . . .
C701 C -0.1174(4) 0.2094(3) 0.22459(16) 0.115(3) Uani 1 1 d . . . . .
H70A H -0.1617 0.2122 0.2252 0.173 Uiso 1 1 calc R U . . .
H70B H -0.1023 0.2015 0.2433 0.173 Uiso 1 1 calc R U . . .
H70C H -0.1063 0.1883 0.2107 0.173 Uiso 1 1 calc R U . . .
N800 N -0.0021(3) 0.1821(2) 0.28529(14) 0.095(2) Uani 1 1 d . . . . .
C800 C 0.0301(3) 0.19446(19) 0.26848(14) 0.0700(18) Uani 1 1 d . . . . .
C801 C 0.0713(3) 0.2087(2) 0.24652(13) 0.079(2) Uani 1 1 d . . . . .
H80A H 0.0733 0.1882 0.2314 0.118 Uiso 1 1 calc R U . . .
H80B H 0.1119 0.2126 0.2546 0.118 Uiso 1 1 calc R U . . .
H80C H 0.0566 0.2348 0.2389 0.118 Uiso 1 1 calc R U . . .
C900 C 0.1479(3) 0.5202(2) 0.22389(15) 0.083(2) Uani 1 1 d . . . . .
N900 N 0.1017(3) 0.5116(2) 0.21486(16) 0.118(3) Uani 1 1 d . . . . .
C901 C 0.2062(3) 0.5317(3) 0.23596(17) 0.095(3) Uani 1 1 d . . . . .
H90A H 0.2134 0.5611 0.2328 0.143 Uiso 1 1 calc R U . . .
H90B H 0.2386 0.5157 0.2269 0.143 Uiso 1 1 calc R U . . .
H90C H 0.2060 0.5261 0.2563 0.143 Uiso 1 1 calc R U . . .

loop_
_atom_site_aniso_label
_atom_site_aniso_U_11
_atom_site_aniso_U_22
_atom_site_aniso_U_33
_atom_site_aniso_U_23
_atom_site_aniso_U_13
_atom_site_aniso_U_12
Cr1A 0.0321(3) 0.0254(3) 0.0328(3) 0.0011(3) 0.0012(3) -0.0013(3)
N1A 0.0313(16) 0.0276(16) 0.0374(18) -0.0005(15) -0.0018(15) 0.0042(14)
N2A 0.0285(16) 0.0273(16) 0.0374(18) 0.0048(15) 0.0008(14) 0.0001(14)
N3A 0.0424(19) 0.0283(17) 0.0330(17) 0.0010(15) 0.0037(16) 0.0006(15)
N4A 0.0342(17) 0.0235(15) 0.0379(18) 0.0003(15) 0.0004(15) 0.0018(14)
N5A 0.0365(18) 0.0265(16) 0.0389(18) -0.0026(15) 0.0043(15) -0.0013(15)
N6A 0.0413(19) 0.043(2) 0.0318(18) 0.0007(17) -0.0018(16) -0.0016(17)
C1A 0.0285(19) 0.040(2) 0.038(2) 0.0037(19) -0.0026(17) -0.0024(18)
C2A 0.0279(19) 0.039(2) 0.039(2) 0.0003(19) 0.0025(17) 0.0073(18)
C3A 0.043(2) 0.044(2) 0.048(3) -0.001(2) 0.002(2) 0.008(2)
C4A 0.034(2) 0.034(2) 0.052(3) 0.006(2) 0.001(2) 0.0044(19)
C5A 0.0262(18) 0.0294(19) 0.039(2) 0.0039(18) -0.0052(17) 0.0015(16)
C6A 0.0301(19) 0.0245(18) 0.040(2) 0.0035(18) -0.0064(17) 0.0016(16)
C7A 0.039(2) 0.031(2) 0.043(2) 0.005(2) -0.002(2) -0.0016(19)
C8A 0.042(2) 0.035(2) 0.050(3) 0.012(2) -0.003(2) -0.004(2)
C9A 0.032(2) 0.042(2) 0.042(2) 0.008(2) 0.0042(18) 0.0013(19)
C10A 0.031(2) 0.035(2) 0.033(2) 0.0006(18) -0.0012(17) 0.0064(17)
C11A 0.042(2) 0.034(2) 0.036(2) -0.0001(19) 0.0006(19) 0.0036(19)
C12A 0.053(3) 0.046(3) 0.049(3) 0.000(2) 0.016(2) -0.001(2)
C13A 0.071(3) 0.056(3) 0.063(3) -0.003(3) 0.023(3) 0.005(3)
C14A 0.072(3) 0.038(2) 0.063(3) -0.004(2) 0.019(3) 0.014(2)
C15A 0.055(3) 0.033(2) 0.051(3) 0.000(2) 0.015(2) 0.002(2)
C16A 0.042(2) 0.032(2) 0.042(2) -0.003(2) 0.001(2) 0.0026(19)
C17A 0.036(2) 0.046(2) 0.048(3) 0.001(2) -0.007(2) 0.004(2)
C18A 0.056(3) 0.044(2) 0.045(3) 0.007(2) -0.008(2) 0.009(2)
C19A 0.058(3) 0.031(2) 0.040(2) 0.004(2) 0.001(2) -0.001(2)
C20A 0.039(2) 0.0256(18) 0.034(2) -0.0005(18) 0.0032(18) 0.0083(17)
C21A 0.039(2) 0.0202(17) 0.044(2) -0.0025(18) 0.0032(19) 0.0026(17)
C22A 0.052(3) 0.031(2) 0.053(3) 0.005(2) 0.011(2) 0.002(2)
C23A 0.046(3) 0.032(2) 0.067(3) 0.001(2) 0.014(2) -0.005(2)
C24A 0.040(2) 0.039(2) 0.065(3) -0.007(2) 0.008(2) -0.007(2)
C25A 0.034(2) 0.033(2) 0.043(2) -0.0091(19) 0.0019(19) -0.0036(18)
C26A 0.037(2) 0.047(2) 0.039(2) -0.005(2) 0.0053(19) 0.000(2)
C27A 0.043(3) 0.057(3) 0.055(3) -0.004(3) -0.002(2) -0.008(2)
C28A 0.052(3) 0.104(5) 0.050(3) 0.006(3) -0.012(3) -0.007(3)
C29A 0.063(3) 0.110(5) 0.054(3) 0.028(3) -0.023(3) -0.015(4)
C30A 0.050(3) 0.068(3) 0.052(3) 0.016(3) -0.006(2) -0.015(3)
Cr1C 0.0338(3) 0.0301(3) 0.0422(4) -0.0098(3) -0.0058(3) 0.0074(3)
N1C 0.045(2) 0.0303(17) 0.053(2) 0.0008(17) -0.0207(17) -0.0030(16)
N2C 0.0346(18) 0.0440(19) 0.051(2) -0.0149(18) -0.0066(17) 0.0046(16)
N3C 0.046(2) 0.052(2) 0.042(2) -0.0056(19) -0.0033(18) 0.0013(19)
N4C 0.0420(19) 0.0355(18) 0.043(2) -0.0076(17) -0.0066(17) 0.0030(17)
N5C 0.0371(17) 0.0234(15) 0.0343(17) -0.0005(15) 0.0019(15) 0.0015(14)
N6C 0.0280(16) 0.0322(17) 0.0405(18) -0.0049(16) -0.0028(15) 0.0009(15)
C1C 0.040(2) 0.048(3) 0.044(2) -0.003(2) -0.004(2) -0.003(2)
C2C 0.047(3) 0.060(3) 0.048(3) 0.000(3) -0.004(2) -0.007(2)
C3C 0.060(3) 0.058(3) 0.047(3) 0.004(3) -0.010(2) 0.002(3)
C4C 0.055(3) 0.035(2) 0.050(3) 0.004(2) -0.009(2) -0.008(2)
C5C 0.055(3) 0.042(2) 0.048(3) -0.003(2) -0.012(2) -0.003(2)
C6C 0.049(2) 0.034(2) 0.047(2) -0.001(2) -0.012(2) 0.001(2)
C7C 0.057(3) 0.042(3) 0.069(3) -0.008(3) -0.011(3) 0.006(2)
C8C 0.054(3) 0.047(3) 0.083(4) -0.019(3) 0.001(3) 0.002(2)
C9C 0.046(3) 0.050(3) 0.075(4) -0.014(3) -0.007(3) 0.003(2)
C10C 0.037(2) 0.051(3) 0.060(3) -0.015(2) -0.008(2) -0.005(2)
C11C 0.031(2) 0.058(3) 0.051(3) -0.018(2) 0.006(2) 0.001(2)
C12C 0.059(3) 0.058(3) 0.071(3) -0.008(3) 0.014(3) 0.006(3)
C13C 0.056(3) 0.079(4) 0.054(3) 0.003(3) 0.015(3) 0.003(3)
C14C 0.068(4) 0.081(4) 0.061(3) 0.002(3) 0.006(3) -0.001(3)
C15C 0.040(2) 0.062(3) 0.060(3) -0.009(3) 0.003(2) 0.003(2)
C16C 0.050(3) 0.041(2) 0.064(3) -0.010(2) -0.018(2) 0.013(2)
C17C 0.059(3) 0.052(3) 0.065(3) -0.017(3) -0.022(3) 0.003(3)
C18C 0.048(3) 0.049(3) 0.046(3) 0.003(2) -0.011(2) -0.004(2)
C19C 0.032(2) 0.042(2) 0.043(2) 0.007(2) -0.0012(19) 0.0057(19)
C20C 0.036(2) 0.033(2) 0.039(2) 0.0031(19) 0.0046(18) 0.0001(18)
C21C 0.0293(19) 0.033(2) 0.041(2) 0.0040(19) 0.0077(17) 0.0039(17)
C22C 0.044(2) 0.035(2) 0.059(3) 0.000(2) 0.003(2) 0.009(2)
C23C 0.045(3) 0.035(2) 0.074(3) -0.008(2) 0.006(2) 0.017(2)
C24C 0.049(3) 0.029(2) 0.067(3) -0.013(2) 0.003(2) 0.000(2)
C25C 0.042(2) 0.0227(18) 0.043(2) -0.0030(19) 0.0066(19) -0.0042(17)
C26C 0.034(2) 0.031(2) 0.040(2) -0.0020(19) 0.0070(18) 0.0007(18)
C27C 0.047(2) 0.032(2) 0.054(3) -0.011(2) 0.000(2) -0.001(2)
C28C 0.043(2) 0.046(3) 0.051(3) -0.012(2) -0.004(2) -0.005(2)
C29C 0.031(2) 0.049(3) 0.049(3) -0.009(2) -0.002(2) -0.003(2)
C30C 0.040(2) 0.039(2) 0.046(2) -0.009(2) 0.001(2) 0.004(2)
P1 0.0480(7) 0.0632(8) 0.0430(6) 0.0078(6) 0.0058(6) 0.0136(6)
F10 0.0490(15) 0.0573(17) 0.0733(19) 0.0133(16) 0.0144(14) -0.0009(14)
F11 0.0581(16) 0.0562(16) 0.0582(16) -0.0104(14) 0.0155(14) -0.0078(14)
F12 0.086(2) 0.132(3) 0.0397(16) 0.0078(19) 0.0053(16) 0.038(2)
F13 0.132(3) 0.0709(19) 0.074(2) 0.0302(17) 0.042(2) 0.0542(19)
F14 0.0541(15) 0.0527(16) 0.0502(15) 0.0016(14) 0.0026(13) -0.0048(14)
F15 0.0539(18) 0.152(3) 0.0539(18) -0.006(2) 0.0033(15) 0.030(2)
P2 0.0854(10) 0.0465(7) 0.0516(7) -0.0015(6) 0.0098(7) -0.0127(7)
F20 0.096(2) 0.0595(18) 0.066(2) -0.0023(17) 0.0011(19) 0.0189(18)
F21 0.101(3) 0.081(2) 0.062(2) 0.0018(19) 0.0024(19) 0.022(2)
F22 0.116(3) 0.083(2) 0.085(3) -0.004(2) 0.005(2) -0.048(2)
F23 0.115(3) 0.083(2) 0.0533(18) 0.0044(18) -0.0070(19) -0.015(2)
F24 0.068(2) 0.0427(16) 0.131(3) 0.007(2) 0.016(2) -0.0059(15)
F25 0.080(2) 0.096(2) 0.074(2) -0.0344(19) 0.0106(18) -0.013(2)
Cr1B 0.0287(3) 0.0187(3) 0.0374(3) -0.0010(3) 0.0003(3) 0.0012(3)
N1B 0.0277(15) 0.0233(15) 0.0347(17) -0.0029(14) -0.0010(14) 0.0012(13)
N2B 0.0388(18) 0.0199(15) 0.0343(17) -0.0004(14) 0.0013(15) 0.0002(14)
N3B 0.0302(16) 0.0292(16) 0.0356(17) -0.0063(15) -0.0001(14) -0.0051(14)
N4B 0.0208(14) 0.0269(15) 0.0388(17) -0.0033(15) -0.0022(14) 0.0013(13)
N5B 0.0274(16) 0.0209(14) 0.0409(18) -0.0007(15) -0.0023(14) -0.0051(13)
N6B 0.0291(16) 0.0253(15) 0.0341(17) -0.0041(14) 0.0007(14) 0.0004(14)
C1B 0.043(2) 0.028(2) 0.042(2) -0.0018(19) -0.001(2) 0.0022(18)
C2B 0.036(2) 0.038(2) 0.048(2) -0.004(2) 0.002(2) -0.0056(19)
C3B 0.034(2) 0.048(3) 0.048(3) -0.005(2) -0.003(2) 0.010(2)
C4B 0.039(2) 0.034(2) 0.049(3) -0.002(2) -0.002(2) 0.0072(19)
C5B 0.044(2) 0.0275(19) 0.035(2) -0.0027(18) -0.0036(19) 0.0076(18)
C6B 0.047(2) 0.0231(18) 0.030(2) -0.0037(17) -0.0032(18) 0.0039(18)
C7B 0.055(3) 0.030(2) 0.043(2) -0.002(2) -0.004(2) 0.010(2)
C8B 0.061(3) 0.0205(18) 0.054(3) 0.001(2) 0.004(2) 0.001(2)
C9B 0.057(3) 0.029(2) 0.044(2) 0.003(2) -0.002(2) -0.006(2)
C10B 0.040(2) 0.030(2) 0.038(2) -0.0034(19) 0.0013(19) -0.0049(18)
C11B 0.041(2) 0.028(2) 0.038(2) -0.0054(18) 0.0026(19) -0.0048(18)
C12B 0.042(2) 0.035(2) 0.051(3) -0.005(2) 0.005(2) -0.008(2)
C13B 0.041(2) 0.053(3) 0.046(3) -0.006(2) 0.003(2) -0.016(2)
C14B 0.040(2) 0.056(3) 0.039(2) -0.009(2) 0.003(2) 0.004(2)
C15B 0.031(2) 0.040(2) 0.042(2) -0.002(2) 0.0017(18) 0.0020(19)
C16B 0.033(2) 0.0242(18) 0.052(2) -0.006(2) 0.0012(19) 0.0006(17)
C17B 0.038(2) 0.033(2) 0.043(2) -0.005(2) 0.0034(19) 0.0036(18)
C18B 0.048(2) 0.047(3) 0.035(2) 0.000(2) 0.002(2) -0.003(2)
C19B 0.039(2) 0.030(2) 0.048(2) -0.003(2) -0.002(2) 0.0034(19)
C20B 0.0241(18) 0.0296(19) 0.044(2) -0.0025(19) 0.0007(17) -0.0018(16)
C21B 0.039(2) 0.0273(19) 0.040(2) -0.0014(19) -0.0034(19) 0.0004(18)
C22B 0.076(3) 0.038(2) 0.047(3) 0.000(2) -0.010(3) 0.010(2)
C23B 0.103(4) 0.026(2) 0.056(3) -0.006(2) -0.013(3) 0.022(3)
C24B 0.069(3) 0.029(2) 0.049(3) -0.009(2) -0.004(2) 0.017(2)
C25B 0.037(2) 0.0236(18) 0.042(2) -0.0064(18) -0.0045(18) -0.0015(17)
C26B 0.0261(18) 0.0270(19) 0.043(2) -0.0030(19) -0.0008(17) 0.0027(16)
C27B 0.039(2) 0.0276(19) 0.046(2) -0.005(2) 0.0046(19) -0.0002(18)
C28B 0.050(3) 0.038(2) 0.040(2) -0.007(2) 0.005(2) -0.003(2)
C29B 0.055(3) 0.042(2) 0.036(2) 0.006(2) 0.003(2) 0.006(2)
C30B 0.041(2) 0.028(2) 0.049(2) 0.007(2) 0.006(2) -0.0058(18)
Cr1D 0.0355(3) 0.0332(3) 0.0359(3) 0.0017(3) -0.0036(3) -0.0001(3)
N1D 0.0344(18) 0.0348(18) 0.049(2) -0.0018(18) -0.0045(17) -0.0023(16)
N2D 0.0364(18) 0.0417(19) 0.0364(18) -0.0026(17) -0.0012(16) -0.0045(16)
N3D 0.047(2) 0.045(2) 0.041(2) 0.0089(18) -0.0038(17) 0.0015(18)
N4D 0.044(2) 0.0390(19) 0.040(2) 0.0064(17) -0.0032(17) 0.0017(17)
N5D 0.0375(18) 0.0324(17) 0.0380(18) -0.0003(16) -0.0041(16) 0.0049(15)
N6D 0.0375(19) 0.041(2) 0.042(2) 0.0062(17) -0.0054(16) -0.0018(17)
C1D 0.049(3) 0.036(2) 0.058(3) -0.001(2) -0.011(2) 0.009(2)
C2D 0.059(3) 0.054(3) 0.075(4) -0.008(3) -0.020(3) 0.016(3)
C3D 0.069(4) 0.060(3) 0.107(5) -0.016(4) -0.009(4) 0.025(3)
C4D 0.054(3) 0.068(3) 0.081(4) -0.030(3) -0.003(3) 0.018(3)
C5D 0.044(3) 0.040(2) 0.061(3) -0.012(2) -0.004(2) 0.000(2)
C6D 0.042(2) 0.039(2) 0.054(3) -0.006(2) 0.006(2) -0.014(2)
C7D 0.059(3) 0.049(3) 0.063(3) -0.011(3) 0.011(3) -0.018(2)
C8D 0.069(3) 0.063(3) 0.041(3) -0.006(2) -0.003(2) -0.022(3)
C9D 0.058(3) 0.064(3) 0.044(3) 0.005(3) -0.003(2) -0.016(3)
C10D 0.033(2) 0.048(2) 0.041(2) 0.010(2) -0.0088(19) -0.0163(19)
C11D 0.043(2) 0.048(3) 0.043(2) 0.012(2) -0.002(2) -0.006(2)
C12D 0.052(3) 0.083(4) 0.051(3) 0.016(3) -0.017(2) 0.003(3)
C13D 0.060(3) 0.081(4) 0.074(4) 0.018(3) -0.011(3) 0.027(3)
C14D 0.060(3) 0.057(3) 0.064(3) 0.007(3) -0.003(3) 0.024(3)
C15D 0.045(3) 0.045(3) 0.055(3) 0.006(2) -0.004(2) 0.009(2)
C16D 0.058(3) 0.049(3) 0.052(3) 0.005(2) -0.002(2) -0.007(2)
C17D 0.063(3) 0.048(3) 0.060(3) 0.007(3) 0.006(3) -0.017(3)
C18D 0.057(3) 0.045(3) 0.064(3) 0.008(3) -0.001(3) -0.009(2)
C19D 0.062(3) 0.035(2) 0.050(3) -0.002(2) -0.001(2) -0.004(2)
C20D 0.042(2) 0.029(2) 0.049(2) 0.002(2) -0.006(2) 0.0021(19)
C21D 0.038(2) 0.031(2) 0.046(2) -0.001(2) -0.004(2) 0.0072(18)
C22D 0.040(2) 0.043(2) 0.055(3) -0.001(2) -0.005(2) 0.004(2)
C23D 0.046(2) 0.049(3) 0.041(2) -0.001(2) 0.000(2) 0.010(2)
C24D 0.046(2) 0.040(2) 0.043(2) 0.006(2) -0.003(2) 0.009(2)
C25D 0.038(2) 0.043(2) 0.041(2) 0.013(2) -0.0027(19) 0.008(2)
C26D 0.048(2) 0.034(2) 0.043(2) 0.009(2) -0.006(2) -0.002(2)
C27D 0.054(3) 0.055(3) 0.045(3) 0.012(2) -0.002(2) -0.004(2)
C28D 0.065(3) 0.053(3) 0.055(3) 0.010(3) -0.008(3) -0.018(3)
C29D 0.067(3) 0.047(3) 0.056(3) 0.007(2) -0.007(3) -0.017(3)
C30D 0.056(3) 0.046(3) 0.048(3) 0.006(2) -0.010(2) -0.007(2)
P5 0.0338(5) 0.0295(5) 0.0416(6) 0.0004(5) -0.0006(5) 0.0025(4)
F50 0.0656(16) 0.0449(14) 0.0507(15) -0.0080(13) 0.0004(14) 0.0239(13)
F51 0.0555(15) 0.0478(14) 0.0462(14) 0.0085(13) -0.0002(13) 0.0122(13)
F52 0.0497(15) 0.0569(16) 0.0489(15) -0.0002(14) 0.0004(13) -0.0155(13)
F53 0.0576(15) 0.0421(14) 0.0487(15) 0.0017(13) -0.0056(13) 0.0142(12)
F54 0.0456(15) 0.0705(19) 0.0674(18) 0.0008(16) -0.0010(14) -0.0153(15)
F55 0.0582(16) 0.0406(13) 0.0550(16) -0.0070(13) -0.0072(13) 0.0156(13)
P6 0.0422(6) 0.0355(6) 0.0547(7) -0.0043(6) 0.0010(6) -0.0078(5)
F60 0.0635(17) 0.0604(17) 0.082(2) -0.0207(17) 0.0202(16) -0.0224(15)
F61 0.078(2) 0.095(3) 0.109(3) 0.001(2) -0.0494(19) -0.007(2)
F62 0.105(2) 0.0470(16) 0.076(2) -0.0129(16) 0.0249(19) -0.0315(16)
F63 0.0705(19) 0.0602(17) 0.0648(18) 0.0140(16) -0.0128(16) -0.0162(16)
F64 0.0734(19) 0.0360(14) 0.090(2) 0.0148(15) -0.0180(17) -0.0022(14)
F65 0.0506(17) 0.074(2) 0.135(3) -0.046(2) 0.0312(18) -0.0157(16)
P7 0.0574(7) 0.0333(6) 0.0529(7) -0.0030(6) -0.0045(6) 0.0018(6)
F70 0.042(2) 0.046(3) 0.143(5) 0.019(3) 0.000(3) 0.004(2)
F71 0.0531(16) 0.0436(15) 0.077(2) 0.0022(15) -0.0031(15) -0.0092(13)
F72 0.137(5) 0.084(4) 0.045(3) -0.012(3) -0.006(3) -0.024(4)
F73 0.097(2) 0.0402(15) 0.074(2) 0.0134(15) -0.0129(19) -0.0047(16)
F74 0.133(4) 0.059(3) 0.042(2) -0.005(2) 0.004(3) -0.041(3)
F75 0.059(3) 0.053(3) 0.191(7) 0.046(4) 0.006(4) 0.019(2)
F70' 0.104(8) 0.050(5) 0.163(11) 0.007(7) 0.057(7) -0.007(6)
F72' 0.089(7) 0.105(8) 0.062(6) 0.008(6) -0.020(5) 0.002(7)
F74' 0.101(7) 0.112(8) 0.109(7) 0.063(6) -0.054(6) -0.041(7)
F75' 0.182(12) 0.133(9) 0.105(9) -0.032(7) 0.038(8) 0.087(8)
P10 0.0501(7) 0.0710(9) 0.0549(8) -0.0066(7) -0.0029(6) -0.0147(7)
F100 0.134(3) 0.160(4) 0.092(3) 0.035(3) 0.002(3) -0.078(3)
F101 0.120(3) 0.065(2) 0.112(3) -0.024(2) 0.006(3) -0.025(2)
F102 0.062(2) 0.286(7) 0.175(5) 0.111(4) -0.001(3) 0.040(3)
F103 0.135(3) 0.228(4) 0.139(4) -0.096(3) 0.038(3) -0.120(3)
F104 0.132(3) 0.105(3) 0.100(3) -0.019(3) -0.009(3) 0.049(3)
F105 0.084(2) 0.259(5) 0.056(2) 0.035(3) -0.0037(19) -0.079(3)
P11 0.0484(7) 0.0460(6) 0.0474(6) 0.0047(6) 0.0048(6) 0.0002(6)
F110 0.0639(18) 0.0590(18) 0.091(2) 0.0055(18) 0.0294(17) 0.0039(16)
F111 0.071(2) 0.0624(18) 0.084(2) 0.0269(17) -0.0036(18) -0.0079(17)
F112 0.129(3) 0.115(3) 0.077(2) -0.038(2) -0.051(2) 0.046(2)
F113 0.092(2) 0.076(2) 0.113(3) 0.042(2) 0.028(2) 0.0388(18)
F114 0.081(2) 0.106(3) 0.074(2) -0.026(2) 0.0125(18) 0.023(2)
F115 0.054(2) 0.095(3) 0.163(4) 0.021(3) 0.012(2) -0.010(2)
P12 0.0822(10) 0.0615(8) 0.0584(8) 0.0049(7) -0.0194(8) 0.0112(8)
F120 0.098(2) 0.075(2) 0.106(3) 0.032(2) -0.044(2) -0.017(2)
F121 0.108(3) 0.059(2) 0.140(4) -0.005(2) 0.007(3) 0.005(2)
F122 0.160(3) 0.107(3) 0.081(2) 0.039(2) -0.049(2) -0.068(2)
F123 0.140(3) 0.102(3) 0.183(4) -0.042(3) -0.087(3) 0.063(2)
F124 0.078(2) 0.234(6) 0.064(2) 0.032(3) -0.006(2) 0.024(3)
F125 0.068(2) 0.157(4) 0.094(3) 0.047(3) -0.017(2) -0.011(3)
P8 0.0387(5) 0.0296(5) 0.0440(6) -0.0010(5) 0.0018(5) 0.0024(5)
F80 0.0361(13) 0.0702(18) 0.0685(18) -0.0023(16) 0.0001(13) -0.0144(14)
F81 0.0527(15) 0.0398(13) 0.0511(15) -0.0068(13) -0.0004(13) 0.0058(12)
F82 0.0432(14) 0.0541(15) 0.0477(15) -0.0013(13) 0.0039(12) 0.0004(13)
F83 0.0769(18) 0.0537(16) 0.0577(17) -0.0079(14) -0.0083(15) 0.0335(14)
F84 0.0481(14) 0.0276(12) 0.0663(17) 0.0022(12) -0.0117(13) -0.0023(11)
F85 0.0563(15) 0.0268(11) 0.0569(15) -0.0033(12) 0.0119(13) -0.0116(11)
P9 0.0444(6) 0.0319(5) 0.0547(7) -0.0003(6) 0.0045(6) 0.0008(5)
F90 0.0412(14) 0.0555(16) 0.0613(16) -0.0067(14) 0.0072(13) -0.0014(13)
F91 0.0594(16) 0.0356(13) 0.0605(16) -0.0052(13) 0.0050(14) -0.0016(13)
F92 0.0483(15) 0.0451(15) 0.0776(19) -0.0019(15) -0.0133(14) 0.0068(13)
F93 0.0627(17) 0.0405(14) 0.0737(19) -0.0106(15) -0.0013(16) -0.0018(14)
F94 0.084(2) 0.0536(17) 0.0568(17) 0.0027(15) -0.0072(16) 0.0165(16)
F95 0.0632(17) 0.0466(16) 0.097(2) -0.0009(17) 0.0341(16) -0.0062(14)
P3 0.0431(6) 0.0322(5) 0.0520(7) 0.0059(5) 0.0042(5) 0.0019(5)
F30 0.0464(14) 0.0452(14) 0.0549(15) 0.0042(13) 0.0025(13) 0.0092(12)
F31 0.0611(17) 0.0459(15) 0.0705(19) -0.0034(15) 0.0004(15) -0.0064(14)
F32 0.0624(17) 0.0454(15) 0.0572(16) 0.0110(14) 0.0044(14) 0.0024(14)
F33 0.0550(16) 0.0407(14) 0.0667(17) 0.0032(14) -0.0037(14) -0.0067(13)
F34 0.0475(14) 0.0429(14) 0.0614(16) 0.0157(13) 0.0027(13) 0.0030(12)
F35 0.0503(15) 0.0488(15) 0.0761(19) 0.0068(15) 0.0157(14) 0.0087(13)
P4 0.0378(6) 0.0417(6) 0.0440(6) 0.0062(5) 0.0031(5) 0.0032(5)
F40 0.0426(14) 0.083(2) 0.0592(17) 0.0042(16) 0.0104(13) 0.0086(15)
F41 0.0533(15) 0.0517(15) 0.0507(15) 0.0003(13) -0.0074(13) 0.0047(13)
F42 0.0537(16) 0.0443(15) 0.0710(18) 0.0090(15) -0.0080(14) 0.0040(13)
F43 0.0518(15) 0.0713(19) 0.0495(15) 0.0060(15) -0.0053(13) -0.0024(15)
F44 0.0694(19) 0.0481(16) 0.0715(19) 0.0192(15) 0.0002(16) 0.0002(15)
F45 0.0445(14) 0.0748(19) 0.0620(17) 0.0188(16) 0.0135(13) 0.0180(14)
N10 0.049(2) 0.046(2) 0.064(3) -0.011(2) 0.000(2) -0.007(2)
C10 0.045(2) 0.044(2) 0.049(3) -0.009(2) 0.008(2) -0.014(2)
C11 0.073(4) 0.048(3) 0.066(3) 0.010(3) 0.008(3) -0.003(3)
N100 0.093(4) 0.063(3) 0.069(3) -0.009(3) -0.006(3) 0.015(3)
C100 0.089(4) 0.042(3) 0.059(3) -0.008(3) -0.008(3) 0.013(3)
C101 0.107(5) 0.050(3) 0.090(5) -0.009(3) 0.017(4) -0.003(4)
N200 0.141(5) 0.087(4) 0.140(5) 0.004(4) -0.084(4) -0.009(4)
C200 0.132(7) 0.083(5) 0.085(5) 0.012(4) -0.017(5) -0.015(5)
C201 0.217(9) 0.131(6) 0.121(7) 0.003(6) 0.002(7) -0.110(6)
C300 0.118(5) 0.164(6) 0.074(4) 0.052(4) -0.035(4) -0.101(4)
N300 0.114(4) 0.209(7) 0.094(4) 0.062(4) -0.043(4) -0.091(4)
C301 0.123(6) 0.142(6) 0.098(5) 0.061(5) -0.021(5) -0.054(5)
N400 0.096(4) 0.092(4) 0.053(3) -0.011(3) -0.001(3) 0.030(3)
C400 0.113(5) 0.058(3) 0.055(3) 0.016(3) 0.026(3) 0.022(3)
C401 0.077(4) 0.074(4) 0.137(6) 0.030(4) 0.033(4) 0.005(4)
N500 0.099(5) 0.206(8) 0.189(8) -0.089(6) -0.024(5) 0.044(6)
C500 0.070(4) 0.079(5) 0.199(10) -0.009(6) 0.002(6) 0.029(4)
C501 0.108(6) 0.078(5) 0.169(9) 0.014(6) 0.010(6) 0.007(5)
N600 0.115(6) 0.205(9) 0.146(7) 0.039(7) -0.052(5) -0.013(6)
C600 0.071(4) 0.228(10) 0.116(6) 0.090(6) -0.035(4) -0.028(6)
C601 0.071(5) 0.255(9) 0.154(6) 0.140(5) -0.030(4) -0.045(6)
C700 0.099(5) 0.123(7) 0.121(7) -0.022(6) 0.014(5) -0.036(5)
N700 0.172(6) 0.133(5) 0.226(9) -0.063(6) 0.103(6) -0.095(4)
C701 0.102(6) 0.167(8) 0.077(5) 0.033(5) -0.010(4) -0.031(6)
N800 0.084(4) 0.091(4) 0.110(5) -0.019(4) 0.006(4) -0.020(3)
C800 0.067(4) 0.060(3) 0.083(4) -0.012(3) -0.013(3) -0.009(3)
C801 0.100(5) 0.071(4) 0.065(4) 0.009(3) -0.016(4) -0.014(4)
C900 0.065(4) 0.102(5) 0.083(4) -0.010(4) 0.006(3) -0.002(4)
N900 0.074(4) 0.142(6) 0.137(6) -0.036(5) 0.013(4) -0.003(4)
C901 0.073(4) 0.116(6) 0.097(5) -0.019(5) 0.003(4) 0.000(4)

loop_
_atom_type_symbol
_atom_type_description
_atom_type_scat_dispersion_real
_atom_type_scat_dispersion_imag
_atom_type_scat_source
C C 0.0181 0.0091 'International Tables Vol C Tables 4.2.6.8 and 6.1.1.4'
H H 0.0000 0.0000 'International Tables Vol C Tables 4.2.6.8 and 6.1.1.4'
N N 0.0311 0.0180 'International Tables Vol C Tables 4.2.6.8 and 6.1.1.4'
F F 0.0727 0.0534 'International Tables Vol C Tables 4.2.6.8 and 6.1.1.4'
P P 0.2955 0.4335 'International Tables Vol C Tables 4.2.6.8 and 6.1.1.4'
Cr Cr -0.1635 2.4439 'International Tables Vol C Tables 4.2.6.8 and 6.1.1.4'

loop_
_geom_angle_atom_site_label_1
_geom_angle_atom_site_label_2
_geom_angle_atom_site_label_3
_geom_angle
N2A Cr1A N5A 177.79(14)
N2A Cr1A N4A 102.77(14)
N5A Cr1A N4A 79.00(14)
N2A Cr1A N1A 78.78(14)
N5A Cr1A N1A 99.84(14)
N4A Cr1A N1A 94.11(14)
N2A Cr1A N3A 78.34(14)
N5A Cr1A N3A 103.08(14)
N4A Cr1A N3A 89.18(14)
N1A Cr1A N3A 157.06(14)
N2A Cr1A N6A 100.04(14)
N5A Cr1A N6A 78.22(15)
N4A Cr1A N6A 157.17(14)
N1A Cr1A N6A 91.25(14)
N3A Cr1A N6A 94.47(14)
C1A N1A C5A 119.5(4)
C1A N1A Cr1A 126.1(3)
C5A N1A Cr1A 114.4(3)
C10A N2A C6A 121.7(3)
C10A N2A Cr1A 118.9(3)
C6A N2A Cr1A 119.3(3)
C15A N3A C11A 118.4(4)
C15A N3A Cr1A 125.4(3)
C11A N3A Cr1A 115.6(3)
C16A N4A C20A 117.9(4)
C16A N4A Cr1A 126.4(3)
C20A N4A Cr1A 115.4(3)
C25A N5A C21A 122.6(4)
C25A N5A Cr1A 119.2(3)
C21A N5A Cr1A 118.0(3)
C30A N6A C26A 118.5(4)
C30A N6A Cr1A 126.4(3)
C26A N6A Cr1A 115.0(3)
N1A C1A C2A 121.3(4)
N1A C1A H1AA 119.3
C2A C1A H1AA 119.3
C3A C2A C1A 119.6(4)
C3A C2A H2AA 120.2
C1A C2A H2AA 120.2
C2A C3A C4A 120.2(4)
C2A C3A H3AA 119.9
C4A C3A H3AA 119.9
C3A C4A C5A 118.6(4)
C3A C4A H4AA 120.7
C5A C4A H4AA 120.7
N1A C5A C4A 120.8(4)
N1A C5A C6A 115.4(3)
C4A C5A C6A 123.7(4)
N2A C6A C7A 120.6(4)
N2A C6A C5A 112.0(3)
C7A C6A C5A 127.4(4)
C6A C7A C8A 118.2(4)
C6A C7A H7AA 120.9
C8A C7A H7AA 120.9
C9A C8A C7A 121.3(4)
C9A C8A H8AA 119.4
C7A C8A H8AA 119.4
C8A C9A C10A 118.3(4)
C8A C9A H9AA 120.9
C10A C9A H9AA 120.9
N2A C10A C9A 119.9(4)
N2A C10A C11A 113.4(4)
C9A C10A C11A 126.7(4)
C12A C11A N3A 121.7(4)
C12A C11A C10A 124.9(4)
N3A C11A C10A 113.4(4)
C11A C12A C13A 118.9(5)
C11A C12A H12A 120.5
C13A C12A H12A 120.5
C14A C13A C12A 119.7(5)
C14A C13A H13A 120.2
C12A C13A H13A 120.2
C13A C14A C15A 118.5(5)
C13A C14A H14A 120.8
C15A C14A H14A 120.8
N3A C15A C14A 122.8(4)
N3A C15A H15A 118.6
C14A C15A H15A 118.6
N4A C16A C17A 122.6(4)
N4A C16A H16A 118.7
C17A C16A H16A 118.7
C16A C17A C18A 118.7(4)
C16A C17A H17A 120.7
C18A C17A H17A 120.7
C17A C18A C19A 119.7(4)
C17A C18A H18A 120.1
C19A C18A H18A 120.1
C20A C19A C18A 118.6(4)
C20A C19A H19A 120.7
C18A C19A H19A 120.7
N4A C20A C19A 122.5(4)
N4A C20A C21A 113.7(4)
C19A C20A C21A 123.8(4)
N5A C21A C22A 119.1(4)
N5A C21A C20A 113.3(4)
C22A C21A C20A 127.6(4)
C23A C22A C21A 118.6(5)
C23A C22A H22A 120.7
C21A C22A H22A 120.7
C22A C23A C24A 121.0(4)
C22A C23A H23A 119.5
C24A C23A H23A 119.5
C25A C24A C23A 118.3(4)
C25A C24A H24A 120.8
C23A C24A H24A 120.8
N5A C25A C24A 120.2(4)
N5A C25A C26A 112.9(4)
C24A C25A C26A 126.9(4)
N6A C26A C27A 121.8(4)
N6A C26A C25A 114.4(4)
C27A C26A C25A 123.9(4)
C28A C27A C26A 118.2(5)
C28A C27A H27A 120.9
C26A C27A H27A 120.9
C29A C28A C27A 121.0(5)
C29A C28A H28A 119.5
C27A C28A H28A 119.5
C28A C29A C30A 118.0(6)
C28A C29A H29A 121.0
C30A C29A H29A 121.0
N6A C30A C29A 122.5(5)
N6A C30A H30A 118.8
C29A C30A H30A 118.8
N5C Cr1C N2C 175.64(16)
N5C Cr1C N3C 104.76(16)
N2C Cr1C N3C 79.59(17)
N5C Cr1C N6C 78.92(14)
N2C Cr1C N6C 100.66(14)
N3C Cr1C N6C 93.21(15)
N5C Cr1C N4C 78.37(14)
N2C Cr1C N4C 102.15(15)
N3C Cr1C N4C 90.49(16)
N6C Cr1C N4C 157.19(14)
N5C Cr1C N1C 98.28(14)
N2C Cr1C N1C 77.39(15)
N3C Cr1C N1C 156.93(16)
N6C Cr1C N1C 92.34(14)
N4C Cr1C N1C 93.02(15)
C1C N1C C5C 118.6(4)
C1C N1C Cr1C 125.7(3)
C5C N1C Cr1C 115.6(3)
C10C N2C C6C 124.1(4)
C10C N2C Cr1C 118.1(3)
C6C N2C Cr1C 117.8(3)
C15C N3C C11C 120.5(4)
C15C N3C Cr1C 125.8(4)
C11C N3C Cr1C 113.6(3)
C16C N4C C20C 118.2(4)
C16C N4C Cr1C 126.5(3)
C20C N4C Cr1C 115.2(3)
C21C N5C C25C 122.0(4)
C21C N5C Cr1C 119.2(3)
C25C N5C Cr1C 118.5(3)
C30C N6C C26C 118.8(4)
C30C N6C Cr1C 126.9(3)
C26C N6C Cr1C 114.2(3)
N1C C1C C2C 121.9(5)
N1C C1C H1CA 119.1
C2C C1C H1CA 119.1
C3C C2C C1C 118.4(5)
C3C C2C H2CA 120.8
C1C C2C H2CA 120.8
C2C C3C C4C 121.7(5)
C2C C3C H3CA 119.2
C4C C3C H3CA 119.2
C3C C4C C5C 117.3(5)
C3C C4C H4CA 121.3
C5C C4C H4CA 121.3
N1C C5C C4C 122.0(5)
N1C C5C C6C 113.5(4)
C4C C5C C6C 124.4(4)
N2C C6C C7C 118.2(5)
N2C C6C C5C 115.5(4)
C7C C6C C5C 126.3(5)
C8C C7C C6C 117.2(5)
C8C C7C H7CA 121.4
C6C C7C H7CA 121.4
C9C C8C C7C 124.1(5)
C9C C8C H8CA 117.9
C7C C8C H8CA 117.9
C8C C9C C10C 116.6(5)
C8C C9C H9CA 121.7
C10C C9C H9CA 121.7
N2C C10C C9C 119.8(5)
N2C C10C C11C 114.4(4)
C9C C10C C11C 125.8(5)
C12C C11C N3C 119.3(5)
C12C C11C C10C 126.4(5)
N3C C11C C10C 114.3(4)
C11C C12C C13C 119.4(5)
C11C C12C H12B 120.3
C13C C12C H12B 120.3
C14C C13C C12C 122.1(5)
C14C C13C H13B 119.0
C12C C13C H13B 119.0
C13C C14C C15C 116.0(6)
C13C C14C H14B 122.0
C15C C14C H14B 122.0
N3C C15C C14C 122.8(5)
N3C C15C H15B 118.6
C14C C15C H15B 118.6
N4C C16C C17C 122.9(5)
N4C C16C H16B 118.6
C17C C16C H16B 118.6
C16C C17C C18C 119.0(5)
C16C C17C H17B 120.5
C18C C17C H17B 120.5
C19C C18C C17C 119.3(4)
C19C C18C H18B 120.4
C17C C18C H18B 120.4
C18C C19C C20C 118.6(4)
C18C C19C H19B 120.7
C20C C19C H19B 120.7
N4C C20C C19C 122.0(4)
N4C C20C C21C 114.1(4)
C19C C20C C21C 123.9(4)
N5C C21C C22C 120.2(4)
N5C C21C C20C 112.8(4)
C22C C21C C20C 127.0(4)
C21C C22C C23C 119.2(4)
C21C C22C H22B 120.4
C23C C22C H22B 120.4
C22C C23C C24C 120.4(4)
C22C C23C H23B 119.8
C24C C23C H23B 119.8
C25C C24C C23C 118.5(4)
C25C C24C H24B 120.7
C23C C24C H24B 120.7
N5C C25C C24C 119.7(4)
N5C C25C C26C 112.5(4)
C24C C25C C26C 127.7(4)
N6C C26C C27C 120.7(4)
N6C C26C C25C 115.4(4)
C27C C26C C25C 123.8(4)
C28C C27C C26C 119.3(4)
C28C C27C H27B 120.3
C26C C27C H27B 120.3
C29C C28C C27C 120.0(4)
C29C C28C H28B 120.0
C27C C28C H28B 120.0
C28C C29C C30C 118.9(4)
C28C C29C H29B 120.5
C30C C29C H29B 120.5
N6C C30C C29C 122.1(4)
N6C C30C H30B 119.0
C29C C30C H30B 119.0
F12 P1 F10 89.95(19)
F12 P1 F13 89.9(2)
F10 P1 F13 91.2(2)
F12 P1 F11 89.9(2)
F10 P1 F11 89.52(17)
F13 P1 F11 179.3(2)
F12 P1 F14 179.6(2)
F10 P1 F14 89.91(17)
F13 P1 F14 89.68(18)
F11 P1 F14 90.54(16)
F12 P1 F15 91.08(19)
F10 P1 F15 177.9(2)
F13 P1 F15 90.7(2)
F11 P1 F15 88.6(2)
F14 P1 F15 89.07(17)
F23 P2 F24 89.6(2)
F23 P2 F22 92.1(2)
F24 P2 F22 178.3(2)
F23 P2 F20 89.5(2)
F24 P2 F20 89.6(2)
F22 P2 F20 90.4(2)
F23 P2 F25 92.7(2)
F24 P2 F25 90.5(2)
F22 P2 F25 89.5(2)
F20 P2 F25 177.8(2)
F23 P2 F21 179.4(3)
F24 P2 F21 89.8(2)
F22 P2 F21 88.5(2)
F20 P2 F21 90.26(19)
F25 P2 F21 87.5(2)
N2B Cr1B N5B 174.45(14)
N2B Cr1B N6B 103.82(14)
N5B Cr1B N6B 78.97(14)
N2B Cr1B N1B 79.01(13)
N5B Cr1B N1B 105.82(13)
N6B Cr1B N1B 92.26(13)
N2B Cr1B N3B 79.29(14)
N5B Cr1B N3B 95.93(13)
N6B Cr1B N3B 91.38(13)
N1B Cr1B N3B 158.24(13)
N2B Cr1B N4B 98.20(13)
N5B Cr1B N4B 79.12(13)
N6B Cr1B N4B 157.98(13)
N1B Cr1B N4B 91.58(13)
N3B Cr1B N4B 93.03(13)
C1B N1B C5B 118.7(3)
C1B N1B Cr1B 126.9(3)
C5B N1B Cr1B 114.4(3)
C6B N2B C10B 121.8(3)
C6B N2B Cr1B 119.4(3)
C10B N2B Cr1B 118.5(3)
C15B N3B C11B 119.7(4)
C15B N3B Cr1B 126.1(3)
C11B N3B Cr1B 114.2(3)
C16B N4B C20B 117.8(4)
C16B N4B Cr1B 127.6(3)
C20B N4B Cr1B 114.5(3)
C21B N5B C25B 122.8(3)
C21B N5B Cr1B 118.2(3)
C25B N5B Cr1B 117.7(3)
C30B N6B C26B 118.5(4)
C30B N6B Cr1B 126.5(3)
C26B N6B Cr1B 115.0(3)
N1B C1B C2B 122.7(4)
N1B C1B H1BA 118.7
C2B C1B H1BA 118.7
C3B C2B C1B 118.2(4)
C3B C2B H2BA 120.9
C1B C2B H2BA 120.9
C2B C3B C4B 120.7(4)
C2B C3B H3BA 119.6
C4B C3B H3BA 119.6
C3B C4B C5B 118.0(4)
C3B C4B H4BA 121.0
C5B C4B H4BA 121.0
N1B C5B C4B 121.7(4)
N1B C5B C6B 114.6(4)
C4B C5B C6B 123.7(4)
N2B C6B C7B 120.0(4)
N2B C6B C5B 112.4(3)
C7B C6B C5B 127.6(4)
C6B C7B C8B 118.8(4)
C6B C7B H7BA 120.6
C8B C7B H7BA 120.6
C7B C8B C9B 120.8(4)
C7B C8B H8BA 119.6
C9B C8B H8BA 119.6
C10B C9B C8B 118.9(4)
C10B C9B H9BA 120.5
C8B C9B H9BA 120.5
N2B C10B C9B 119.5(4)
N2B C10B C11B 112.6(4)
C9B C10B C11B 127.9(4)
N3B C11B C12B 121.1(4)
N3B C11B C10B 115.3(4)
C12B C11B C10B 123.6(4)
C11B C12B C13B 118.9(4)
C11B C12B H12C 120.5
C13B C12B H12C 120.5
C14B C13B C12B 120.0(4)
C14B C13B H13C 120.0
C12B C13B H13C 120.0
C13B C14B C15B 118.7(4)
C13B C14B H14C 120.6
C15B C14B H14C 120.6
N3B C15B C14B 121.6(4)
N3B C15B H15C 119.2
C14B C15B H15C 119.2
N4B C16B C17B 122.9(4)
N4B C16B H16C 118.6
C17B C16B H16C 118.6
C16B C17B C18B 118.9(4)
C16B C17B H17C 120.6
C18B C17B H17C 120.6
C19B C18B C17B 119.0(4)
C19B C18B H18C 120.5
C17B C18B H18C 120.5
C20B C19B C18B 119.7(4)
C20B C19B H19C 120.2
C18B C19B H19C 120.2
N4B C20B C19B 121.8(4)
N4B C20B C21B 114.1(4)
C19B C20B C21B 124.2(4)
N5B C21B C22B 119.8(4)
N5B C21B C20B 113.6(4)
C22B C21B C20B 126.5(4)
C23B C22B C21B 118.2(5)
C23B C22B H22C 120.9
C21B C22B H22C 120.9
C22B C23B C24B 121.0(5)
C22B C23B H23C 119.5
C24B C23B H23C 119.5
C25B C24B C23B 118.0(4)
C25B C24B H24C 121.0
C23B C24B H24C 121.0
N5B C25B C24B 120.1(4)
N5B C25B C26B 113.8(3)
C24B C25B C26B 126.0(4)
C27B C26B N6B 121.3(4)
C27B C26B C25B 125.0(4)
N6B C26B C25B 113.6(4)
C26B C27B C28B 119.8(4)
C26B C27B H27C 120.1
C28B C27B H27C 120.1
C27B C28B C29B 118.8(4)
C27B C28B H28C 120.6
C29B C28B H28C 120.6
C30B C29B C28B 119.3(4)
C30B C29B H29C 120.4
C28B C29B H29C 120.4
N6B C30B C29B 122.2(4)
N6B C30B H30C 118.9
C29B C30B H30C 118.9
N5D Cr1D N2D 174.34(15)
N5D Cr1D N1D 104.98(15)
N2D Cr1D N1D 78.80(15)
N5D Cr1D N3D 96.99(15)
N2D Cr1D N3D 79.41(15)
N1D Cr1D N3D 157.98(16)
N5D Cr1D N4D 78.43(15)
N2D Cr1D N4D 105.90(15)
N1D Cr1D N4D 91.48(15)
N3D Cr1D N4D 91.46(15)
N5D Cr1D N6D 79.38(15)
N2D Cr1D N6D 96.34(15)
N1D Cr1D N6D 92.82(15)
N3D Cr1D N6D 92.67(15)
N4D Cr1D N6D 157.76(15)
C1D N1D C5D 118.4(4)
C1D N1D Cr1D 126.8(3)
C5D N1D Cr1D 114.7(3)
C6D N2D C10D 122.8(4)
C6D N2D Cr1D 119.5(3)
C10D N2D Cr1D 117.4(3)
C15D N3D C11D 118.8(4)
C15D N3D Cr1D 126.1(3)
C11D N3D Cr1D 115.1(3)
C16D N4D C20D 119.5(4)
C16D N4D Cr1D 124.9(3)
C20D N4D Cr1D 115.5(3)
C21D N5D C25D 122.3(4)
C21D N5D Cr1D 119.2(3)
C25D N5D Cr1D 118.4(3)
C30D N6D C26D 119.3(4)
C30D N6D Cr1D 126.6(3)
C26D N6D Cr1D 114.0(3)
N1D C1D C2D 122.5(5)
N1D C1D H1DA 118.7
C2D C1D H1DA 118.7
C3D C2D C1D 118.7(5)
C3D C2D H2DA 120.6
C1D C2D H2DA 120.6
C2D C3D C4D 120.9(6)
C2D C3D H3DA 119.5
C4D C3D H3DA 119.5
C5D C4D C3D 117.9(6)
C5D C4D H4DA 121.0
C3D C4D H4DA 121.0
N1D C5D C4D 121.4(5)
N1D C5D C6D 114.1(4)
C4D C5D C6D 124.5(5)
N2D C6D C7D 120.8(5)
N2D C6D C5D 112.6(4)
C7D C6D C5D 126.6(5)
C8D C7D C6D 117.0(5)
C8D C7D H7DA 121.5
C6D C7D H7DA 121.5
C9D C8D C7D 122.2(5)
C9D C8D H8DA 118.9
C7D C8D H8DA 118.9
C8D C9D C10D 118.4(5)
C8D C9D H9DA 120.8
C10D C9D H9DA 120.8
N2D C10D C9D 118.8(4)
N2D C10D C11D 113.7(4)
C9D C10D C11D 127.6(4)
N3D C11D C12D 121.2(5)
N3D C11D C10D 114.2(4)
C12D C11D C10D 124.5(5)
C13D C12D C11D 119.1(5)
C13D C12D H12D 120.4
C11D C12D H12D 120.4
C14D C13D C12D 119.4(5)
C14D C13D H13D 120.3
C12D C13D H13D 120.3
C13D C14D C15D 120.4(5)
C13D C14D H14D 119.8
C15D C14D H14D 119.8
N3D C15D C14D 121.0(5)
N3D C15D H15D 119.5
C14D C15D H15D 119.5
N4D C16D C17D 121.2(5)
N4D C16D H16D 119.4
C17D C16D H16D 119.4
C18D C17D C16D 118.8(5)
C18D C17D H17D 120.6
C16D C17D H17D 120.6
C19D C18D C17D 119.7(5)
C19D C18D H18D 120.1
C17D C18D H18D 120.1
C20D C19D C18D 119.2(5)
C20D C19D H19D 120.4
C18D C19D H19D 120.4
N4D C20D C19D 121.5(4)
N4D C20D C21D 113.9(4)
C19D C20D C21D 124.6(4)
N5D C21D C22D 119.8(4)
N5D C21D C20D 112.8(4)
C22D C21D C20D 127.3(4)
C23D C22D C21D 118.2(4)
C23D C22D H22D 120.9
C21D C22D H22D 120.9
C24D C23D C22D 121.1(5)
C24D C23D H23D 119.4
C22D C23D H23D 119.4
C25D C24D C23D 119.0(4)
C25D C24D H24D 120.5
C23D C24D H24D 120.5
N5D C25D C24D 119.5(4)
N5D C25D C26D 112.7(4)
C24D C25D C26D 127.8(4)
N6D C26D C27D 121.0(4)
N6D C26D C25D 115.4(4)
C27D C26D C25D 123.6(4)
C28D C27D C26D 119.2(5)
C28D C27D H27D 120.4
C26D C27D H27D 120.4
C29D C28D C27D 119.4(5)
C29D C28D H28D 120.3
C27D C28D H28D 120.3
C28D C29D C30D 119.1(5)
C28D C29D H29D 120.5
C30D C29D H29D 120.5
N6D C30D C29D 122.0(5)
N6D C30D H30D 119.0
C29D C30D H30D 119.0
F54 P5 F50 90.02(17)
F54 P5 F52 179.12(19)
F50 P5 F52 90.84(16)
F54 P5 F51 91.18(16)
F50 P5 F51 89.69(15)
F52 P5 F51 88.71(15)
F54 P5 F53 90.01(16)
F50 P5 F53 90.17(15)
F52 P5 F53 90.11(15)
F51 P5 F53 178.80(17)
F54 P5 F55 90.33(16)
F50 P5 F55 179.64(19)
F52 P5 F55 88.80(15)
F51 P5 F55 90.36(15)
F53 P5 F55 89.76(15)
F61 P6 F65 94.1(2)
F61 P6 F64 94.3(2)
F65 P6 F64 93.15(19)
F61 P6 F62 88.1(2)
F65 P6 F62 87.82(19)
F64 P6 F62 177.4(2)
F61 P6 F60 89.3(2)
F65 P6 F60 175.0(2)
F64 P6 F60 90.19(18)
F62 P6 F60 88.69(18)
F61 P6 F63 177.1(2)
F65 P6 F63 87.84(19)
F64 P6 F63 87.70(17)
F62 P6 F63 89.93(19)
F60 P6 F63 88.57(18)
F75' P7 F74' 95.2(8)
F72 P7 F70 91.1(4)
F72 P7 F75 91.2(4)
F70 P7 F75 176.8(4)
F75' P7 F71 95.2(6)
F74' P7 F71 92.7(5)
F72 P7 F71 88.0(3)
F70 P7 F71 88.7(2)
F75 P7 F71 89.1(2)
F75' P7 F73 86.2(6)
F74' P7 F73 86.5(5)
F72 P7 F73 91.6(3)
F70 P7 F73 89.8(2)
F75 P7 F73 92.4(2)
F71 P7 F73 178.45(19)
F72 P7 F74 177.2(3)
F70 P7 F74 88.0(3)
F75 P7 F74 89.5(4)
F71 P7 F74 89.4(2)
F73 P7 F74 91.0(2)
F75' P7 F72' 93.1(7)
F74' P7 F72' 168.3(6)
F71 P7 F72' 94.8(4)
F73 P7 F72' 85.7(4)
F75' P7 F70' 172.0(7)
F74' P7 F70' 89.0(7)
F71 P7 F70' 91.3(4)
F73 P7 F70' 87.3(4)
F72' P7 F70' 81.8(6)
F102 P10 F101 96.2(3)
F102 P10 F100 88.9(3)
F101 P10 F100 89.8(3)
F102 P10 F105 92.7(3)
F101 P10 F105 91.2(3)
F100 P10 F105 178.0(3)
F102 P10 F103 86.8(3)
F101 P10 F103 176.5(3)
F100 P10 F103 91.9(3)
F105 P10 F103 86.9(3)
F102 P10 F104 177.6(4)
F101 P10 F104 86.1(2)
F100 P10 F104 90.4(3)
F105 P10 F104 87.9(3)
F103 P10 F104 90.9(3)
F112 P11 F115 92.8(3)
F112 P11 F113 90.5(2)
F115 P11 F113 89.4(2)
F112 P11 F111 89.3(2)
F115 P11 F111 92.0(2)
F113 P11 F111 178.6(2)
F112 P11 F114 177.6(2)
F115 P11 F114 89.5(2)
F113 P11 F114 90.1(2)
F111 P11 F114 90.1(2)
F112 P11 F110 89.2(2)
F115 P11 F110 177.9(3)
F113 P11 F110 90.3(2)
F111 P11 F110 88.23(18)
F114 P11 F110 88.5(2)
F124 P12 F121 90.2(3)
F124 P12 F125 92.1(2)
F121 P12 F125 90.4(3)
F124 P12 F122 179.2(3)
F121 P12 F122 90.5(3)
F125 P12 F122 88.3(2)
F124 P12 F123 93.6(3)
F121 P12 F123 174.5(3)
F125 P12 F123 93.5(3)
F122 P12 F123 85.7(3)
F124 P12 F120 88.6(2)
F121 P12 F120 89.4(2)
F125 P12 F120 179.2(3)
F122 P12 F120 90.9(2)
F123 P12 F120 86.7(2)
F85 P8 F84 89.50(14)
F85 P8 F83 90.76(16)
F84 P8 F83 179.7(2)
F85 P8 F82 89.94(15)
F84 P8 F82 90.35(15)
F83 P8 F82 89.67(15)
F85 P8 F81 90.55(15)
F84 P8 F81 90.06(15)
F83 P8 F81 89.91(15)
F82 P8 F81 179.36(16)
F85 P8 F80 179.13(18)
F84 P8 F80 89.73(15)
F83 P8 F80 90.01(17)
F82 P8 F80 90.49(16)
F81 P8 F80 89.03(16)
F93 P9 F92 89.86(17)
F93 P9 F95 90.20(17)
F92 P9 F95 90.58(18)
F93 P9 F90 89.85(16)
F92 P9 F90 89.59(16)
F95 P9 F90 179.8(2)
F93 P9 F94 90.29(17)
F92 P9 F94 179.2(2)
F95 P9 F94 90.24(19)
F90 P9 F94 89.58(17)
F93 P9 F91 179.8(2)
F92 P9 F91 90.15(16)
F95 P9 F91 90.02(16)
F90 P9 F91 89.93(16)
F94 P9 F91 89.70(16)
F32 P3 F35 90.27(16)
F32 P3 F30 90.53(16)
F35 P3 F30 179.07(18)
F32 P3 F34 179.51(18)
F35 P3 F34 89.32(16)
F30 P3 F34 89.88(15)
F32 P3 F33 90.24(16)
F35 P3 F33 89.76(16)
F30 P3 F33 89.78(15)
F34 P3 F33 90.04(16)
F32 P3 F31 89.94(17)
F35 P3 F31 90.35(17)
F30 P3 F31 90.12(16)
F34 P3 F31 89.78(16)
F33 P3 F31 179.8(2)
F45 P4 F40 179.9(2)
F45 P4 F42 89.83(17)
F40 P4 F42 90.26(17)
F45 P4 F44 89.80(17)
F40 P4 F44 90.10(18)
F42 P4 F44 179.5(2)
F45 P4 F41 90.06(16)
F40 P4 F41 89.96(16)
F42 P4 F41 90.04(16)
F44 P4 F41 90.27(17)
F45 P4 F43 89.87(16)
F40 P4 F43 90.11(16)
F42 P4 F43 89.75(17)
F44 P4 F43 89.93(17)
F41 P4 F43 179.8(2)
N10 C10 C11 179.2(6)
C10 C11 H11A 109.5
C10 C11 H11B 109.5
H11A C11 H11B 109.5
C10 C11 H11C 109.5
H11A C11 H11C 109.5
H11B C11 H11C 109.5
N100 C100 C101 178.8(7)
C100 C101 H10A 109.5
C100 C101 H10B 109.5
H10A C101 H10B 109.5
C100 C101 H10C 109.5
H10A C101 H10C 109.5
H10B C101 H10C 109.5
N200 C200 C201 174.7(9)
C200 C201 H20A 109.5
C200 C201 H20B 109.5
H20A C201 H20B 109.5
C200 C201 H20C 109.5
H20A C201 H20C 109.5
H20B C201 H20C 109.5
N300 C300 C301 179.0(11)
C300 C301 H30E 109.5
C300 C301 H30F 109.5
H30E C301 H30F 109.5
C300 C301 H30G 109.5
H30E C301 H30G 109.5
H30F C301 H30G 109.5
N400 C400 C401 175.3(7)
C400 C401 H40A 109.5
C400 C401 H40B 109.5
H40A C401 H40B 109.5
C400 C401 H40C 109.5
H40A C401 H40C 109.5
H40B C401 H40C 109.5
N500 C500 C501 178.0(9)
C500 C501 H50A 109.5
C500 C501 H50B 109.5
H50A C501 H50B 109.5
C500 C501 H50C 109.5
H50A C501 H50C 109.5
H50B C501 H50C 109.5
N600 C600 C601 177.6(12)
C600 C601 H60A 109.5
C600 C601 H60B 109.5
H60A C601 H60B 109.5
C600 C601 H60C 109.5
H60A C601 H60C 109.5
H60B C601 H60C 109.5
N700 C700 C701 177.7(12)
C700 C701 H70A 109.5
C700 C701 H70B 109.5
H70A C701 H70B 109.5
C700 C701 H70C 109.5
H70A C701 H70C 109.5
H70B C701 H70C 109.5
N800 C800 C801 177.9(7)
C800 C801 H80A 109.5
C800 C801 H80B 109.5
H80A C801 H80B 109.5
C800 C801 H80C 109.5
H80A C801 H80C 109.5
H80B C801 H80C 109.5
N900 C900 C901 178.6(9)
C900 C901 H90A 109.5
C900 C901 H90B 109.5
H90A C901 H90B 109.5
C900 C901 H90C 109.5
H90A C901 H90C 109.5
H90B C901 H90C 109.5

loop_
_geom_bond_atom_site_label_1
_geom_bond_atom_site_label_2
_geom_bond_distance
Cr1A N2A 1.985(3)
Cr1A N5A 1.987(3)
Cr1A N4A 2.042(3)
Cr1A N1A 2.054(3)
Cr1A N3A 2.058(4)
Cr1A N6A 2.062(4)
N1A C1A 1.345(5)
N1A C5A 1.361(5)
N2A C10A 1.346(5)
N2A C6A 1.348(5)
N3A C15A 1.324(6)
N3A C11A 1.366(6)
N4A C16A 1.342(5)
N4A C20A 1.357(5)
N5A C25A 1.336(5)
N5A C21A 1.347(5)
N6A C30A 1.337(6)
N6A C26A 1.357(6)
C1A C2A 1.380(6)
C1A H1AA 0.9500
C2A C3A 1.359(6)
C2A H2AA 0.9500
C3A C4A 1.383(6)
C3A H3AA 0.9500
C4A C5A 1.391(6)
C4A H4AA 0.9500
C5A C6A 1.474(6)
C6A C7A 1.380(6)
C7A C8A 1.380(6)
C7A H7AA 0.9500
C8A C9A 1.379(6)
C8A H8AA 0.9500
C9A C10A 1.395(6)
C9A H9AA 0.9500
C10A C11A 1.475(6)
C11A C12A 1.365(6)
C12A C13A 1.384(7)
C12A H12A 0.9500
C13A C14A 1.369(8)
C13A H13A 0.9500
C14A C15A 1.383(7)
C14A H14A 0.9500
C15A H15A 0.9500
C16A C17A 1.374(6)
C16A H16A 0.9500
C17A C18A 1.379(7)
C17A H17A 0.9500
C18A C19A 1.380(7)
C18A H18A 0.9500
C19A C20A 1.370(6)
C19A H19A 0.9500
C20A C21A 1.480(6)
C21A C22A 1.396(6)
C22A C23A 1.374(7)
C22A H22A 0.9500
C23A C24A 1.385(7)
C23A H23A 0.9500
C24A C25A 1.380(6)
C24A H24A 0.9500
C25A C26A 1.473(6)
C26A C27A 1.388(7)
C27A C28A 1.374(8)
C27A H27A 0.9500
C28A C29A 1.363(9)
C28A H28A 0.9500
C29A C30A 1.394(7)
C29A H29A 0.9500
C30A H30A 0.9500
Cr1C N5C 1.983(3)
Cr1C N2C 2.003(4)
Cr1C N3C 2.035(4)
Cr1C N6C 2.049(3)
Cr1C N4C 2.063(4)
Cr1C N1C 2.099(4)
N1C C1C 1.336(6)
N1C C5C 1.351(6)
N2C C10C 1.326(6)
N2C C6C 1.352(6)
N3C C15C 1.284(7)
N3C C11C 1.411(6)
N4C C16C 1.334(6)
N4C C20C 1.361(5)
N5C C21C 1.347(5)
N5C C25C 1.350(5)
N6C C30C 1.353(6)
N6C C26C 1.361(5)
C1C C2C 1.393(7)
C1C H1CA 0.9500
C2C C3C 1.358(7)
C2C H2CA 0.9500
C3C C4C 1.359(7)
C3C H3CA 0.9500
C4C C5C 1.406(7)
C4C H4CA 0.9500
C5C C6C 1.442(7)
C6C C7C 1.406(7)
C7C C8C 1.381(8)
C7C H7CA 0.9500
C8C C9C 1.354(8)
C8C H8CA 0.9500
C9C C10C 1.409(7)
C9C H9CA 0.9500
C10C C11C 1.455(7)
C11C C12C 1.355(7)
C12C C13C 1.381(8)
C12C H12B 0.9500
C13C C14C 1.366(9)
C13C H13B 0.9500
C14C C15C 1.424(8)
C14C H14B 0.9500
C15C H15B 0.9500
C16C C17C 1.360(7)
C16C H16B 0.9500
C17C C18C 1.391(7)
C17C H17B 0.9500
C18C C19C 1.374(7)
C18C H18B 0.9500
C19C C20C 1.382(6)
C19C H19B 0.9500
C20C C21C 1.478(6)
C21C C22C 1.375(6)
C22C C23C 1.376(7)
C22C H22B 0.9500
C23C C24C 1.395(7)
C23C H23B 0.9500
C24C C25C 1.386(6)
C24C H24B 0.9500
C25C C26C 1.457(6)
C26C C27C 1.383(6)
C27C C28C 1.374(7)
C27C H27B 0.9500
C28C C29C 1.370(7)
C28C H28B 0.9500
C29C C30C 1.371(6)
C29C H29B 0.9500
C30C H30B 0.9500
P1 F12 1.581(3)
P1 F10 1.582(3)
P1 F13 1.588(4)
P1 F11 1.595(3)
P1 F14 1.601(3)
P1 F15 1.610(3)
P2 F23 1.583(4)
P2 F24 1.589(3)
P2 F22 1.603(4)
P2 F20 1.606(4)
P2 F25 1.608(4)
P2 F21 1.612(4)
Cr1B N2B 1.976(3)
Cr1B N5B 1.989(3)
Cr1B N6B 2.042(3)
Cr1B N1B 2.055(3)
Cr1B N3B 2.057(3)
Cr1B N4B 2.062(3)
N1B C1B 1.322(5)
N1B C5B 1.374(5)
N2B C6B 1.349(5)
N2B C10B 1.358(5)
N3B C15B 1.335(5)
N3B C11B 1.361(5)
N4B C16B 1.341(5)
N4B C20B 1.361(5)
N5B C21B 1.331(5)
N5B C25B 1.345(5)
N6B C30B 1.335(5)
N6B C26B 1.376(5)
C1B C2B 1.385(6)
C1B H1BA 0.9500
C2B C3B 1.375(6)
C2B H2BA 0.9500
C3B C4B 1.377(6)
C3B H3BA 0.9500
C4B C5B 1.382(6)
C4B H4BA 0.9500
C5B C6B 1.478(6)
C6B C7B 1.374(6)
C7B C8B 1.376(7)
C7B H7BA 0.9500
C8B C9B 1.383(7)
C8B H8BA 0.9500
C9B C10B 1.375(6)
C9B H9BA 0.9500
C10B C11B 1.470(6)
C11B C12B 1.382(6)
C12B C13B 1.382(7)
C12B H12C 0.9500
C13B C14B 1.375(7)
C13B H13C 0.9500
C14B C15B 1.392(6)
C14B H14C 0.9500
C15B H15C 0.9500
C16B C17B 1.366(6)
C16B H16C 0.9500
C17B C18B 1.381(6)
C17B H17C 0.9500
C18B C19B 1.373(6)
C18B H18C 0.9500
C19B C20B 1.366(6)
C19B H19C 0.9500
C20B C21B 1.489(6)
C21B C22B 1.390(6)
C22B C23B 1.383(7)
C22B H22C 0.9500
C23B C24B 1.393(7)
C23B H23C 0.9500
C24B C25B 1.379(6)
C24B H24C 0.9500
C25B C26B 1.466(6)
C26B C27B 1.371(6)
C27B C28B 1.380(6)
C27B H27C 0.9500
C28B C29B 1.386(6)
C28B H28C 0.9500
C29B C30B 1.383(6)
C29B H29C 0.9500
C30B H30C 0.9500
Cr1D N5D 1.978(4)
Cr1D N2D 1.981(4)
Cr1D N1D 2.039(4)
Cr1D N3D 2.049(4)
Cr1D N4D 2.053(4)
Cr1D N6D 2.057(4)
N1D C1D 1.350(6)
N1D C5D 1.369(6)
N2D C6D 1.323(6)
N2D C10D 1.362(6)
N3D C15D 1.347(6)
N3D C11D 1.355(6)
N4D C16D 1.342(6)
N4D C20D 1.353(6)
N5D C21D 1.340(6)
N5D C25D 1.364(6)
N6D C30D 1.333(6)
N6D C26D 1.365(6)
C1D C2D 1.362(7)
C1D H1DA 0.9500
C2D C3D 1.359(9)
C2D H2DA 0.9500
C3D C4D 1.390(9)
C3D H3DA 0.9500
C4D C5D 1.377(7)
C4D H4DA 0.9500
C5D C6D 1.484(7)
C6D C7D 1.390(7)
C7D C8D 1.385(8)
C7D H7DA 0.9500
C8D C9D 1.373(8)
C8D H8DA 0.9500
C9D C10D 1.389(7)
C9D H9DA 0.9500
C10D C11D 1.471(7)
C11D C12D 1.389(7)
C12D C13D 1.378(8)
C12D H12D 0.9500
C13D C14D 1.346(8)
C13D H13D 0.9500
C14D C15D 1.388(7)
C14D H14D 0.9500
C15D H15D 0.9500
C16D C17D 1.391(7)
C16D H16D 0.9500
C17D C18D 1.377(8)
C17D H17D 0.9500
C18D C19D 1.375(7)
C18D H18D 0.9500
C19D C20D 1.372(6)
C19D H19D 0.9500
C20D C21D 1.482(6)
C21D C22D 1.391(7)
C22D C23D 1.387(7)
C22D H22D 0.9500
C23D C24D 1.378(7)
C23D H23D 0.9500
C24D C25D 1.371(6)
C24D H24D 0.9500
C25D C26D 1.466(6)
C26D C27D 1.389(7)
C27D C28D 1.383(7)
C27D H27D 0.9500
C28D C29D 1.380(8)
C28D H28D 0.9500
C29D C30D 1.391(7)
C29D H29D 0.9500
C30D H30D 0.9500
P5 F54 1.579(3)
P5 F50 1.594(3)
P5 F52 1.598(3)
P5 F51 1.602(3)
P5 F53 1.602(3)
P5 F55 1.605(3)
P6 F61 1.564(4)
P6 F65 1.577(4)
P6 F64 1.586(3)
P6 F62 1.594(3)
P6 F60 1.596(3)
P6 F63 1.604(3)
P7 F75' 1.424(12)
P7 F74' 1.482(11)
P7 F72 1.534(5)
P7 F70 1.577(5)
P7 F75 1.585(5)
P7 F71 1.601(3)
P7 F73 1.617(3)
P7 F74 1.627(5)
P7 F72' 1.639(10)
P7 F70' 1.643(12)
P10 F102 1.510(5)
P10 F101 1.557(4)
P10 F100 1.563(5)
P10 F105 1.570(4)
P10 F103 1.582(5)
P10 F104 1.588(5)
P11 F112 1.568(4)
P11 F115 1.573(4)
P11 F113 1.576(4)
P11 F111 1.583(3)
P11 F114 1.591(4)
P11 F110 1.594(3)
P12 F124 1.561(4)
P12 F121 1.566(4)
P12 F125 1.569(4)
P12 F122 1.591(4)
P12 F123 1.593(5)
P12 F120 1.616(4)
P8 F85 1.591(3)
P8 F84 1.594(3)
P8 F83 1.598(3)
P8 F82 1.599(3)
P8 F81 1.603(3)
P8 F80 1.605(3)
P9 F93 1.592(3)
P9 F92 1.595(3)
P9 F95 1.596(3)
P9 F90 1.597(3)
P9 F94 1.604(3)
P9 F91 1.604(3)
P3 F32 1.589(3)
P3 F35 1.601(3)
P3 F30 1.601(3)
P3 F34 1.603(3)
P3 F33 1.604(3)
P3 F31 1.609(3)
P4 F45 1.589(3)
P4 F40 1.589(3)
P4 F42 1.592(3)
P4 F44 1.599(3)
P4 F41 1.601(3)
P4 F43 1.605(3)
N10 C10 1.151(6)
C10 C11 1.443(7)
C11 H11A 0.9800
C11 H11B 0.9800
C11 H11C 0.9800
N100 C100 1.112(8)
C100 C101 1.463(9)
C101 H10A 0.9800
C101 H10B 0.9800
C101 H10C 0.9800
N200 C200 1.103(10)
C200 C201 1.558(12)
C201 H20A 0.9800
C201 H20B 0.9800
C201 H20C 0.9800
C300 N300 1.073(10)
C300 C301 1.451(11)
C301 H30E 0.9800
C301 H30F 0.9800
C301 H30G 0.9800
N400 C400 1.168(8)
C400 C401 1.420(10)
C401 H40A 0.9800
C401 H40B 0.9800
C401 H40C 0.9800
N500 C500 1.156(13)
C500 C501 1.584(14)
C501 H50A 0.9800
C501 H50B 0.9800
C501 H50C 0.9800
N600 C600 1.145(14)
C600 C601 1.415(14)
C601 H60A 0.9800
C601 H60B 0.9800
C601 H60C 0.9800
C700 N700 1.139(11)
C700 C701 1.407(12)
C701 H70A 0.9800
C701 H70B 0.9800
C701 H70C 0.9800
N800 C800 1.138(9)
C800 C801 1.456(9)
C801 H80A 0.9800
C801 H80B 0.9800
C801 H80C 0.9800
C900 N900 1.138(9)
C900 C901 1.456(10)
C901 H90A 0.9800
C901 H90B 0.9800
C901 H90C 0.9800
